data_8000514
loop_
_publ_author_name
'Okayasu, Yoshinori'
'Yuasa, Junpei'

_publ_section_title
;
 Structure Determination of Europium Complexes in Solution Using
 Crystal-Field Splitting of the Narrow <i>f</i>-<i>f</i> Emission Lines.
;
_journal_name_full 'The journal of physical chemistry letters'
_journal_page_first 6867
_journal_page_last 6874
_journal_paper_doi 10.1021/acs.jpclett.1c01885
_journal_year 2021
_chemical_absolute_configuration ad
_chemical_formula_sum 'C56 H43 Eu F9 N3 O8'
_chemical_formula_weight 1208.89
_space_group_crystal_system monoclinic
_space_group_IT_number 4
_space_group_name_Hall 'P 2yb'
_space_group_name_H-M_alt 'P 1 21 1'
_atom_sites_solution_hydrogens geom
_audit_creation_method SHELXL-2016/6
_cell_angle_alpha 90
_cell_angle_beta 90.7030(10)
_cell_angle_gamma 90
_cell_formula_units_Z 6
_cell_length_a 13.0611(10)
_cell_length_b 38.480(3)
_cell_length_c 16.0189(13)
_cell_measurement_reflns_used 38185
_cell_measurement_temperature 173(2)
_cell_measurement_theta_max 25.03
_cell_measurement_theta_min 1.38
_cell_volume 8050.4(11)
_computing_structure_refinement 'SHELXL-2016/6 (Sheldrick, 2016)'
_computing_structure_solution 'SHELXT 2014/5 (Sheldrick, 2014)'
_diffrn_ambient_temperature 173(2)
_diffrn_measured_fraction_theta_full 1.000
_diffrn_measured_fraction_theta_max 1.000
_diffrn_measurement_device_type 'Bruker APEX-II CCD'
_diffrn_measurement_method '\f and \w scans'
_diffrn_radiation_type MoK\a
_diffrn_radiation_wavelength 0.71073
_diffrn_reflns_av_R_equivalents 0.0236
_diffrn_reflns_av_unetI/netI 0.0676
_diffrn_reflns_Laue_measured_fraction_full 1.000
_diffrn_reflns_Laue_measured_fraction_max 1.000
_diffrn_reflns_limit_h_max 15
_diffrn_reflns_limit_h_min -13
_diffrn_reflns_limit_k_max 45
_diffrn_reflns_limit_k_min -45
_diffrn_reflns_limit_l_max 15
_diffrn_reflns_limit_l_min -19
_diffrn_reflns_number 38185
_diffrn_reflns_point_group_measured_fraction_full 0.935
_diffrn_reflns_point_group_measured_fraction_max 0.935
_diffrn_reflns_theta_full 25.027
_diffrn_reflns_theta_max 25.027
_diffrn_reflns_theta_min 1.377
_exptl_absorpt_coefficient_mu 1.256
_exptl_crystal_colour Colorless
_exptl_crystal_density_diffrn 1.496
_exptl_crystal_description Plate
_exptl_crystal_F_000 3648
_exptl_crystal_size_max 0.15
_exptl_crystal_size_mid 0.12
_exptl_crystal_size_min 0.11
_exptl_transmission_factor_max 0.745600
_exptl_transmission_factor_min 0.662000
_refine_diff_density_max 1.193
_refine_diff_density_min -0.535
_refine_diff_density_rms 0.069
_refine_ls_abs_structure_details
;
 Flack x determined using 9695 quotients [(I+)-(I-)]/[(I+)+(I-)]
 (Parsons, Flack and Wagner, Acta Cryst. B69 (2013) 249-259).
;
_refine_ls_abs_structure_Flack -0.012(4)
_refine_ls_extinction_method none
_refine_ls_goodness_of_fit_ref 1.063
_refine_ls_hydrogen_treatment constr
_refine_ls_matrix_type full
_refine_ls_number_parameters 2069
_refine_ls_number_reflns 26623
_refine_ls_number_restraints 101
_refine_ls_restrained_S_all 1.085
_refine_ls_R_factor_all 0.0435
_refine_ls_R_factor_gt 0.0373
_refine_ls_shift/su_max 0.002
_refine_ls_shift/su_mean 0.000
_refine_ls_structure_factor_coef Fsqd
_refine_ls_weighting_details 'w=1/[\s^2^(Fo^2^)] where P=(Fo^2^+2Fc^2^)/3'
_refine_ls_weighting_scheme calc
_refine_ls_wR_factor_gt 0.0710
_refine_ls_wR_factor_ref 0.0730
_reflns_Friedel_coverage 0.841
_reflns_Friedel_fraction_full 0.869
_reflns_Friedel_fraction_max 0.869
_reflns_number_gt 24031
_reflns_number_total 26623
_reflns_threshold_expression 'I > 2\s(I)'
_cod_data_source_file jz1c01885_si_008.cif
_cod_data_source_block PhEuMe_0m_a
_cod_original_cell_volume 8050.3(11)
_cod_original_sg_symbol_H-M 'P 21'
_cod_database_code 8000514
_shelx_shelxl_version_number 2016/6
_shelx_space_group_comment
;
The symmetry employed for this shelxl refinement is uniquely defined
by the following loop, which should always be used as a source of
symmetry information in preference to the above space-group names.
They are only intended as comments.
;

loop_
_space_group_symop_operation_xyz
'x, y, z'
'-x, y+1/2, -z'

loop_
_atom_site_label
_atom_site_type_symbol
_atom_site_fract_x
_atom_site_fract_y
_atom_site_fract_z
_atom_site_U_iso_or_equiv
_atom_site_adp_type
_atom_site_occupancy
_atom_site_site_symmetry_order
_atom_site_calc_flag
_atom_site_refinement_flags_posn
_atom_site_refinement_flags_adp
_atom_site_refinement_flags_occupancy
_atom_site_disorder_assembly
_atom_site_disorder_group
C18 C -0.0916(4) 0.68474(12) 0.6133(4) 0.048(2) Uani 1 1 d DG . . . .
C19 C -0.1956(4) 0.67793(11) 0.6202(5) 0.077(4) Uani 1 1 d DG . . . .
H19 H -0.218541 0.655131 0.624768 0.093 Uiso 1 1 calc R U . . .
C23 C -0.2655(3) 0.70518(16) 0.6202(6) 0.110(5) Uani 1 1 d G . . . .
H23 H -0.335108 0.700623 0.624828 0.132 Uiso 1 1 calc R U . . .
C21 C -0.2313(5) 0.73926(14) 0.6134(6) 0.083(4) Uani 1 1 d G . . . .
H21 H -0.277985 0.757492 0.613394 0.100 Uiso 1 1 calc R U . . .
C22 C -0.1272(5) 0.74607(11) 0.6065(5) 0.079(3) Uani 1 1 d G . . . .
H22 H -0.104294 0.768870 0.601900 0.095 Uiso 1 1 calc R U . . .
C20 C -0.0574(4) 0.71882(15) 0.6064(4) 0.063(3) Uani 1 1 d DG . . . .
H20 H 0.012275 0.723379 0.601839 0.076 Uiso 1 1 calc R U . . .
F22 F 0.6187(8) 0.3104(3) 1.1264(7) 0.0840(16) Uani 0.588(5) 1 d D U P A 1
F23 F 0.7424(8) 0.3469(3) 1.1565(7) 0.0840(16) Uani 0.588(5) 1 d D U P A 1
F24 F 0.7659(8) 0.2907(3) 1.1417(7) 0.0840(16) Uani 0.588(5) 1 d D U P A 1
F10 F 0.7769(9) 0.4718(3) 0.1863(8) 0.1016(18) Uani 0.588(5) 1 d D U P A 1
F11 F 0.6735(9) 0.4532(4) 0.0869(7) 0.1016(18) Uani 0.588(5) 1 d D U P A 1
F12 F 0.7638(9) 0.4274(3) 0.1818(8) 0.1016(18) Uani 0.588(5) 1 d D U P A 1
F25 F 0.6687(8) 0.1619(3) 0.7171(7) 0.0767(14) Uani 0.588(5) 1 d D U P A 1
F26 F 0.7242(8) 0.1699(2) 0.5953(7) 0.0767(14) Uani 0.588(5) 1 d D U P A 1
F27 F 0.5728(7) 0.1874(2) 0.6335(7) 0.0767(14) Uani 0.588(5) 1 d D U P A 1
F23A F 0.7900(11) 0.3335(4) 1.1609(10) 0.0840(16) Uani 0.412(5) 1 d D . P A 2
F24A F 0.7145(12) 0.2874(4) 1.1381(10) 0.0840(16) Uani 0.412(5) 1 d D . P A 2
F22A F 0.6238(11) 0.3313(4) 1.1235(10) 0.0840(16) Uani 0.412(5) 1 d D . P A 2
F11A F 0.6582(13) 0.4776(5) 0.0976(11) 0.1016(18) Uani 0.412(5) 1 d D . P A 2
F12A F 0.7012(13) 0.4301(4) 0.1135(12) 0.1016(18) Uani 0.412(5) 1 d D . P A 2
F10A F 0.7327(14) 0.4917(4) 0.1708(12) 0.1016(18) Uani 0.412(5) 1 d D . P A 2
F25A F 0.7223(11) 0.1613(4) 0.7070(10) 0.0767(14) Uani 0.412(5) 1 d D . P A 2
F26A F 0.6679(12) 0.1784(4) 0.5800(9) 0.0767(14) Uani 0.412(5) 1 d D . P A 2
F27A F 0.5751(10) 0.1808(4) 0.6875(10) 0.0767(14) Uani 0.412(5) 1 d D . P A 2
Eu1 Eu -0.02667(2) 0.61364(2) 0.82339(2) 0.02921(9) Uani 1 1 d . . . . .
Eu2 Eu 0.56129(2) 0.46263(2) 0.43851(2) 0.02558(9) Uani 1 1 d . . . . .
Eu3 Eu 0.69514(3) 0.28235(2) 0.82956(2) 0.02868(9) Uani 1 1 d . . . . .
F1 F -0.1708(4) 0.67577(15) 1.0658(4) 0.0770(17) Uani 1 1 d . . . . .
F2 F -0.0761(4) 0.65787(15) 1.1661(3) 0.0706(16) Uani 1 1 d . . . . .
F3 F -0.1876(4) 0.62467(14) 1.1110(4) 0.0751(18) Uani 1 1 d . . . . .
F4 F 0.2537(4) 0.52224(13) 0.7472(5) 0.084(2) Uani 1 1 d . . . . .
F5 F 0.2658(5) 0.54255(14) 0.6233(5) 0.089(2) Uani 1 1 d . . . . .
F6 F 0.1257(4) 0.51999(12) 0.6634(4) 0.0659(15) Uani 1 1 d . . . . .
F7 F -0.4115(4) 0.6225(2) 0.7456(5) 0.121(3) Uani 1 1 d . . . . .
F8 F -0.4447(4) 0.65008(17) 0.8568(6) 0.124(3) Uani 1 1 d . . . . .
F9 F -0.3892(5) 0.59834(19) 0.8595(6) 0.115(3) Uani 1 1 d . . . . .
F13 F 0.1790(5) 0.40770(19) 0.5234(5) 0.132(3) Uani 1 1 d . . . . .
F14 F 0.2365(6) 0.42586(17) 0.6366(4) 0.112(3) Uani 1 1 d . . . . .
F15 F 0.3118(4) 0.38601(13) 0.5758(4) 0.0794(18) Uani 1 1 d . . . . .
F16 F 0.9559(4) 0.4550(2) 0.4776(4) 0.118(3) Uani 1 1 d . . . . .
F17 F 0.9814(4) 0.47690(15) 0.3602(5) 0.103(2) Uani 1 1 d . . . . .
F18 F 0.9009(4) 0.43038(14) 0.3710(5) 0.092(2) Uani 1 1 d . . . . .
F19 F 0.5059(6) 0.2856(3) 0.5515(5) 0.144(3) Uani 1 1 d . . . . .
F20 F 0.3694(5) 0.30952(15) 0.5894(4) 0.095(2) Uani 1 1 d . . . . .
F21 F 0.4055(6) 0.25949(17) 0.6294(5) 0.124(3) Uani 1 1 d . . . . .
N1 N -0.0999(4) 0.55691(16) 0.8937(4) 0.0371(15) Uani 1 1 d . . . . .
N5 N 0.6307(4) 0.42881(14) 0.5708(4) 0.0291(14) Uani 1 1 d . . . . .
C50 C -0.1345(6) 0.72885(19) 0.8471(5) 0.0360(18) Uani 1 1 d . . . . .
C39 C 0.2661(5) 0.66780(19) 0.7034(5) 0.0359(19) Uani 1 1 d . . . . .
N3 N -0.0436(4) 0.62523(15) 0.6606(4) 0.0348(15) Uani 1 1 d . . . . .
N9 N 0.8803(4) 0.26060(15) 0.8725(4) 0.0345(15) Uani 1 1 d . . . . .
C164 C 0.9094(6) 0.3211(2) 0.5840(6) 0.042(2) Uani 1 1 d . . . . .
H164 H 0.913048 0.329526 0.638408 0.050 Uiso 1 1 calc R U . . .
N4 N 0.6039(5) 0.39802(15) 0.4206(4) 0.0362(16) Uani 1 1 d . . . . .
O19 O 0.5693(3) 0.28260(14) 0.7193(3) 0.0404(12) Uani 1 1 d . . . . .
O6 O 0.1206(4) 0.64540(12) 0.7705(3) 0.0352(12) Uani 1 1 d . . . . .
O7 O -0.2071(3) 0.61731(13) 0.8075(3) 0.0366(12) Uani 1 1 d . . . . .
O9 O 0.6903(4) 0.35029(14) 0.4623(5) 0.0596(18) Uani 1 1 d . . . . .
O4 O 0.1086(3) 0.61021(14) 0.9227(3) 0.0370(12) Uani 1 1 d . . . . .
O3 O -0.0854(3) 0.62895(13) 0.9602(3) 0.0374(12) Uani 1 1 d . . . . .
O8 O -0.0709(4) 0.67327(12) 0.8207(3) 0.0370(13) Uani 1 1 d . . . . .
O11 O 0.6407(4) 0.45756(15) 0.3035(3) 0.0457(14) Uani 1 1 d . . . . .
O2 O -0.0482(4) 0.60380(14) 0.5289(3) 0.0475(15) Uani 1 1 d . . . . .
O24 O 0.7884(3) 0.29046(12) 0.7025(3) 0.0330(12) Uani 1 1 d . . . . .
O15 O 0.7452(3) 0.46295(13) 0.4550(3) 0.0333(11) Uani 1 1 d . . . . .
O22 O 0.8107(3) 0.33122(12) 0.8497(3) 0.0351(12) Uani 1 1 d . . . . .
O14 O 0.4201(3) 0.50132(12) 0.4361(3) 0.0356(13) Uani 1 1 d . . . . .
O5 O 0.0943(4) 0.57200(12) 0.7722(3) 0.0343(12) Uani 1 1 d . . . . .
O13 O 0.4233(3) 0.43586(12) 0.5165(3) 0.0337(12) Uani 1 1 d . . . . .
O20 O 0.5994(4) 0.33500(12) 0.8320(3) 0.0390(13) Uani 1 1 d . . . . .
O10 O 0.5789(4) 0.49310(16) 0.7246(4) 0.0548(16) Uani 1 1 d . . . . .
O12 O 0.4414(3) 0.44453(12) 0.3333(3) 0.0366(12) Uani 1 1 d . . . . .
O16 O 0.6253(4) 0.51854(12) 0.4016(4) 0.0409(13) Uani 1 1 d . . . . .
O18 O 0.9854(4) 0.23338(16) 0.9638(4) 0.0545(16) Uani 1 1 d . . . . .
O21 O 0.6927(4) 0.29950(12) 0.9746(3) 0.0380(12) Uani 1 1 d . . . . .
O1 O -0.1987(4) 0.50865(15) 0.8822(4) 0.0568(16) Uani 1 1 d . . . . .
O23 O 0.6999(4) 0.22779(12) 0.7605(3) 0.0376(12) Uani 1 1 d . . . . .
O17 O 0.4471(5) 0.21475(15) 0.9693(4) 0.0613(17) Uani 1 1 d . . . . .
N7 N 0.5260(4) 0.25554(16) 0.8893(4) 0.0404(16) Uani 1 1 d . . . . .
C95 C 0.2605(5) 0.52765(18) 0.4091(5) 0.0316(17) Uani 1 1 d . . . . .
N2 N -0.1007(4) 0.56316(15) 0.7237(4) 0.0334(14) Uani 1 1 d . . . . .
N6 N 0.5668(4) 0.49533(15) 0.5841(4) 0.0337(15) Uani 1 1 d . . . . .
C93 C 0.2753(5) 0.47076(19) 0.4862(5) 0.038(2) Uani 1 1 d . . . . .
H93 H 0.204533 0.471319 0.492060 0.046 Uiso 1 1 calc R U . . .
C162 C 0.8508(5) 0.29157(17) 0.5656(4) 0.0284(16) Uani 1 1 d . . . . .
C102 C 0.9109(6) 0.4604(2) 0.4045(6) 0.050(2) Uani 1 1 d . . . . .
C38 C 0.1970(5) 0.63821(18) 0.7276(5) 0.0333(18) Uani 1 1 d . . . . .
C106 C 0.7046(6) 0.5680(2) 0.3477(5) 0.0387(19) Uani 1 1 d . . . . .
C163 C 0.8462(5) 0.2807(2) 0.4829(5) 0.0399(18) Uani 1 1 d . . . . .
H163 H 0.807451 0.261234 0.468910 0.048 Uiso 1 1 calc R U . . .
C118 C 0.3786(6) 0.2964(2) 0.9058(6) 0.051(2) Uani 1 1 d . . . . .
C94 C 0.3245(6) 0.49878(18) 0.4454(5) 0.0317(17) Uani 1 1 d . . . . .
C151 C 0.9027(5) 0.38150(19) 0.8837(5) 0.0344(18) Uani 1 1 d . . . . .
C107 C 0.6132(6) 0.5825(2) 0.3265(6) 0.051(2) Uani 1 1 d . . . . .
H107 H 0.554653 0.568764 0.327492 0.061 Uiso 1 1 calc R U . . .
C28 C 0.2406(5) 0.6124(2) 1.0228(5) 0.0426(19) Uani 1 1 d . . . . .
C51 C -0.2102(5) 0.7509(2) 0.8784(5) 0.0392(19) Uani 1 1 d . . . . .
H51 H -0.274093 0.741912 0.891517 0.047 Uiso 1 1 calc R U . . .
C119 C 0.4158(5) 0.2611(2) 0.8734(5) 0.047(2) Uani 1 1 d . . . . .
H119 H 0.401373 0.259255 0.813409 0.057 Uiso 1 1 calc R U . . .
C123 C 0.6352(8) 0.1948(2) 1.0440(6) 0.057(2) Uani 1 1 d . . . . .
H123 H 0.575999 0.185447 1.066576 0.068 Uiso 1 1 calc R U . . .
C140 C 0.5003(5) 0.3857(2) 0.8242(5) 0.0390(19) Uani 1 1 d . . . . .
N8 N 0.7127(5) 0.23168(14) 0.9435(4) 0.0349(15) Uani 1 1 d . . . . .
C61 C 0.4275(7) 0.3530(2) 0.3985(6) 0.050(2) Uani 1 1 d . . . . .
H61 H 0.448058 0.357498 0.453181 0.061 Uiso 1 1 calc R U . . .
C69 C 0.6801(6) 0.4271(2) 0.7164(5) 0.046(2) Uani 1 1 d . . . . .
H69 H 0.683306 0.438283 0.767830 0.056 Uiso 1 1 calc R U . . .
C129 C 0.9838(5) 0.2713(2) 0.8488(5) 0.041(2) Uani 1 1 d . . . . .
H129 H 0.988195 0.296693 0.848439 0.049 Uiso 1 1 calc R U . . .
C166 C 0.9620(6) 0.3379(2) 0.5209(6) 0.050(2) Uani 1 1 d . . . . .
H166 H 1.002237 0.357121 0.534156 0.060 Uiso 1 1 calc R U . . .
C41 C 0.2333(6) 0.7019(2) 0.7140(6) 0.045(2) Uani 1 1 d . . . . .
H41 H 0.167342 0.706064 0.732843 0.053 Uiso 1 1 calc R U . . .
C49 C -0.1498(6) 0.6904(2) 0.8351(5) 0.0390(19) Uani 1 1 d . . . . .
C17 C -0.0165(6) 0.6552(2) 0.6063(5) 0.043(2) Uani 1 1 d . . . . .
H17 H 0.051577 0.663671 0.622763 0.051 Uiso 1 1 calc R U . . .
C103 C 0.8106(5) 0.47988(19) 0.4137(5) 0.0341(18) Uani 1 1 d . . . . .
C15 C -0.0600(5) 0.5995(2) 0.6122(5) 0.0354(19) Uani 1 1 d . . . . .
C70 C 0.6388(5) 0.4438(2) 0.6462(5) 0.0348(18) Uani 1 1 d . . . . .
C65 C 0.6513(5) 0.38206(18) 0.4780(6) 0.0366(19) Uani 1 1 d . . . . .
C52 C -0.0417(6) 0.7434(2) 0.8282(5) 0.046(2) Uani 1 1 d . . . . .
H52 H 0.009894 0.729370 0.807219 0.056 Uiso 1 1 calc R U . . .
C97 C 0.3048(6) 0.5486(2) 0.3487(6) 0.049(2) Uani 1 1 d . . . . .
H97 H 0.372103 0.544743 0.332833 0.059 Uiso 1 1 calc R U . . .
C29 C 0.3036(6) 0.5935(2) 0.9715(6) 0.056(2) Uani 1 1 d . . . . .
H29 H 0.275868 0.583322 0.923699 0.067 Uiso 1 1 calc R U . . .
C130 C 1.0143(5) 0.2573(2) 0.7645(5) 0.041(2) Uani 1 1 d . . . . .
C14 C -0.0919(5) 0.5651(2) 0.6408(5) 0.0359(18) Uani 1 1 d . . . . .
C125 C 0.8161(7) 0.2000(2) 1.0420(6) 0.051(2) Uani 1 1 d . . . . .
H125 H 0.880773 0.194453 1.063038 0.062 Uiso 1 1 calc R U . . .
C10 C -0.1317(5) 0.53284(19) 0.7560(5) 0.0366(18) Uani 1 1 d . . . . .
C7 C -0.1288(6) 0.5488(2) 0.9808(5) 0.047(2) Uani 1 1 d . . . . .
H7 H -0.166371 0.568441 1.004303 0.056 Uiso 1 1 calc R U . . .
C73 C 0.5106(6) 0.5272(2) 0.6139(6) 0.046(2) Uani 1 1 d . . . . .
H73 H 0.436868 0.523355 0.606600 0.055 Uiso 1 1 calc R U . . .
C58 C 0.3635(8) 0.3395(3) 0.2387(7) 0.075(3) Uani 1 1 d . . . . .
H58 H 0.341487 0.335391 0.184182 0.090 Uiso 1 1 calc R U . . .
C84 C 0.3246(5) 0.4372(2) 0.2208(5) 0.0365(18) Uani 1 1 d . . . . .
C124 C 0.7311(8) 0.1859(2) 1.0758(6) 0.061(3) Uani 1 1 d . . . . .
H124 H 0.736853 0.170374 1.120055 0.074 Uiso 1 1 calc R U . . .
C31 C 0.4070(7) 0.5891(3) 0.9889(7) 0.072(3) Uani 1 1 d . . . . .
H31 H 0.447406 0.575628 0.954096 0.087 Uiso 1 1 calc R U . . .
C64 C 0.6789(7) 0.3463(2) 0.3734(8) 0.070(3) Uani 1 1 d . . . . .
H64A H 0.654789 0.323209 0.359281 0.084 Uiso 1 1 calc R U . . .
H64B H 0.743358 0.350464 0.345630 0.084 Uiso 1 1 calc R U . . .
C132 C 0.9817(7) 0.2251(2) 0.7367(6) 0.053(2) Uani 1 1 d . . . . .
H132 H 0.934481 0.212796 0.767960 0.064 Uiso 1 1 calc R U . . .
C136 C 0.4454(8) 0.2904(3) 0.6147(7) 0.063(3) Uani 1 1 d . . . . .
C36 C 0.1685(6) 0.57517(19) 0.7231(5) 0.040(2) Uani 1 1 d . . . . .
C63 C 0.5983(6) 0.3743(2) 0.3481(6) 0.047(2) Uani 1 1 d . . . . .
H63 H 0.621275 0.386500 0.298041 0.056 Uiso 1 1 calc R U . . .
C6 C -0.0380(7) 0.5404(2) 1.0358(6) 0.048(2) Uani 1 1 d . . . . .
C11 C -0.1536(6) 0.5044(2) 0.7075(6) 0.049(2) Uani 1 1 d . . . . .
H11 H -0.176449 0.483956 0.731981 0.058 Uiso 1 1 calc R U . . .
C59 C 0.3328(7) 0.3383(3) 0.3825(6) 0.062(3) Uani 1 1 d . . . . .
H59 H 0.290152 0.333020 0.426781 0.075 Uiso 1 1 calc R U . . .
C25 C -0.0424(5) 0.63568(18) 1.0283(5) 0.0344(18) Uani 1 1 d . . . . .
C37 C 0.2207(5) 0.60437(17) 0.6980(5) 0.0389(19) Uani 1 1 d . . . . .
H37 H 0.273597 0.601850 0.660138 0.047 Uiso 1 1 calc R U . . .
C5 C 0.0585(7) 0.5334(2) 1.0046(6) 0.051(2) Uani 1 1 d . . . . .
H5 H 0.069075 0.534245 0.947380 0.062 Uiso 1 1 calc R U . . .
C85 C 0.2472(6) 0.4307(2) 0.2785(5) 0.047(2) Uani 1 1 d . . . . .
H85 H 0.262494 0.428558 0.335166 0.057 Uiso 1 1 calc R U . . .
C160 C 0.7526(6) 0.24076(19) 0.6221(5) 0.0375(19) Uani 1 1 d . . . . .
H160 H 0.753026 0.231593 0.568375 0.045 Uiso 1 1 calc R U . . .
C54 C -0.0231(6) 0.7788(2) 0.8395(6) 0.055(2) Uani 1 1 d . . . . .
H54 H 0.040512 0.787874 0.825736 0.066 Uiso 1 1 calc R U . . .
C24 C -0.1185(6) 0.6486(2) 1.0936(5) 0.043(2) Uani 1 1 d . . . . .
C104 C 0.8026(5) 0.51221(19) 0.3777(5) 0.0357(19) Uani 1 1 d . . . . .
H104 H 0.859754 0.521950 0.352743 0.043 Uiso 1 1 calc R U . . .
C133 C 1.1173(7) 0.2611(3) 0.6406(7) 0.078(3) Uani 1 1 d . . . . .
H133 H 1.162336 0.273426 0.607343 0.094 Uiso 1 1 calc R U . . .
C153 C 0.9064(7) 0.4122(2) 0.9283(6) 0.054(2) Uani 1 1 d . . . . .
H153 H 0.865480 0.415052 0.974851 0.065 Uiso 1 1 calc R U . . .
C48 C -0.2494(5) 0.6757(2) 0.8403(5) 0.043(2) Uani 1 1 d . . . . .
H48 H -0.303829 0.690012 0.854539 0.051 Uiso 1 1 calc R U . . .
C71 C 0.5937(6) 0.4787(2) 0.6490(5) 0.0375(19) Uani 1 1 d . . . . .
C105 C 0.7090(6) 0.5312(2) 0.3776(5) 0.0378(19) Uani 1 1 d . . . . .
C150 C 0.8340(5) 0.35223(18) 0.9069(5) 0.0301(17) Uani 1 1 d . . . . .
C141 C 0.5487(6) 0.3985(2) 0.8946(6) 0.048(2) Uani 1 1 d . . . . .
H141 H 0.598302 0.385015 0.921319 0.058 Uiso 1 1 calc R U . . .
C158 C 0.6708(7) 0.1855(2) 0.6593(6) 0.060(3) Uani 1 1 d D . . . .
C74 C 0.5381(6) 0.56122(19) 0.5727(6) 0.044(2) Uani 1 1 d . . . . .
C117 C 0.4250(6) 0.3135(2) 0.9703(6) 0.052(2) Uani 1 1 d . . . . .
H117 H 0.483707 0.303921 0.994499 0.063 Uiso 1 1 calc R U . . .
C57 C 0.3011(7) 0.3315(2) 0.3033(7) 0.061(3) Uani 1 1 d . . . . .
H57 H 0.237327 0.321504 0.293155 0.074 Uiso 1 1 calc R U . . .
C112 C 0.6813(8) 0.6766(2) 0.2806(7) 0.075(3) Uani 1 1 d . . . . .
H11A H 0.740238 0.683883 0.249932 0.112 Uiso 1 1 calc R U . . .
H11B H 0.676941 0.689871 0.331196 0.112 Uiso 1 1 calc R U . . .
H11C H 0.620673 0.680331 0.247280 0.112 Uiso 1 1 calc R U . . .
C126 C 0.8046(6) 0.22292(19) 0.9748(5) 0.0388(19) Uani 1 1 d . . . . .
C81 C 0.6107(6) 0.4542(2) 0.2312(6) 0.055(2) Uani 1 1 d . . . . .
C159 C 0.7106(6) 0.22096(19) 0.6847(5) 0.0378(19) Uani 1 1 d . . . . .
C92 C 0.3296(5) 0.44257(19) 0.5175(5) 0.0339(18) Uani 1 1 d . . . . .
C72 C 0.5363(9) 0.5271(3) 0.7073(6) 0.074(3) Uani 1 1 d . . . . .
H72A H 0.585698 0.545130 0.720741 0.089 Uiso 1 1 calc R U . . .
H72B H 0.475182 0.530925 0.739788 0.089 Uiso 1 1 calc R U . . .
C78 C 0.4886(8) 0.6142(3) 0.5073(7) 0.070(3) Uani 1 1 d . . . . .
H78 H 0.437239 0.628227 0.484744 0.085 Uiso 1 1 calc R U . . .
C8 C -0.2024(7) 0.5175(3) 0.9692(6) 0.065(3) Uani 1 1 d . . . . .
H8A H -0.180298 0.498058 1.003395 0.078 Uiso 1 1 calc R U . . .
H8B H -0.271493 0.523864 0.984687 0.078 Uiso 1 1 calc R U . . .
C13 C -0.1101(6) 0.5373(2) 0.5885(6) 0.045(2) Uani 1 1 d . . . . .
H13 H -0.101348 0.539414 0.531160 0.054 Uiso 1 1 calc R U . . .
C82 C 0.5139(6) 0.4473(2) 0.2006(6) 0.058(3) Uani 1 1 d . . . . .
H82 H 0.503243 0.445280 0.143276 0.069 Uiso 1 1 calc R U . . .
C138 C 0.4787(6) 0.3358(2) 0.7205(5) 0.044(2) Uani 1 1 d . . . . .
H138 H 0.426973 0.348300 0.693795 0.052 Uiso 1 1 calc R U . . .
C9 C -0.1411(6) 0.5339(2) 0.8477(5) 0.0377(19) Uani 1 1 d . . . . .
C67 C 0.7085(6) 0.3778(2) 0.6298(7) 0.052(2) Uani 1 1 d . . . . .
H67 H 0.731998 0.355176 0.622849 0.062 Uiso 1 1 calc R U . . .
C127 C 0.8896(5) 0.23973(19) 0.9335(5) 0.0352(18) Uani 1 1 d . . . . .
C152 C 0.9643(6) 0.3780(2) 0.8143(5) 0.045(2) Uani 1 1 d . . . . .
H152 H 0.962181 0.357565 0.783195 0.054 Uiso 1 1 calc R U . . .
C128 C 1.0502(6) 0.2568(3) 0.9199(6) 0.058(3) Uani 1 1 d . . . . .
H12A H 1.109338 0.244757 0.898170 0.070 Uiso 1 1 calc R U . . .
H12B H 1.073618 0.275397 0.956392 0.070 Uiso 1 1 calc R U . . .
C161 C 0.7953(5) 0.27428(17) 0.6347(5) 0.0297(17) Uani 1 1 d . . . . .
C115 C 0.3882(8) 0.3444(3) 1.0011(7) 0.068(3) Uani 1 1 d . . . . .
H115 H 0.421051 0.355577 1.045327 0.081 Uiso 1 1 calc R U . . .
C35 C 0.2044(6) 0.5389(2) 0.6899(7) 0.053(2) Uani 1 1 d . . . . .
C4 C -0.0525(9) 0.5383(2) 1.1220(6) 0.065(3) Uani 1 1 d . . . . .
H4 H -0.116324 0.542881 1.144679 0.078 Uiso 1 1 calc R U . . .
C147 C 0.7164(7) 0.3198(2) 1.1129(7) 0.072(3) Uani 1 1 d D . . . .
C167 C 0.9562(6) 0.3267(2) 0.4385(6) 0.047(2) Uani 1 1 d . . . . .
C122 C 0.6302(6) 0.21796(19) 0.9777(5) 0.042(2) Uani 1 1 d . . . . .
C100 C 0.1495(6) 0.5818(2) 0.3350(5) 0.042(2) Uani 1 1 d . . . . .
C101 C 0.0854(7) 0.6100(2) 0.2938(7) 0.069(3) Uani 1 1 d . . . . .
H10A H 0.055261 0.601218 0.243070 0.104 Uiso 1 1 calc R U . . .
H10B H 0.128114 0.629600 0.281233 0.104 Uiso 1 1 calc R U . . .
H10C H 0.032211 0.617135 0.330943 0.104 Uiso 1 1 calc R U . . .
C165 C 0.8983(6) 0.2983(2) 0.4205(5) 0.050(2) Uani 1 1 d . . . . .
H165 H 0.893300 0.290539 0.365680 0.060 Uiso 1 1 calc R U . . .
C139 C 0.5293(6) 0.3505(2) 0.7914(5) 0.042(2) Uani 1 1 d . . . . .
C16 C -0.0099(7) 0.6387(2) 0.5186(6) 0.053(2) Uani 1 1 d . . . . .
H16A H -0.051562 0.651447 0.478560 0.064 Uiso 1 1 calc R U . . .
H16B H 0.060300 0.638354 0.499572 0.064 Uiso 1 1 calc R U . . .
C83 C 0.4299(6) 0.44332(19) 0.2556(6) 0.040(2) Uani 1 1 d . . . . .
C2 C 0.0293(14) 0.5293(3) 1.1731(8) 0.106(5) Uani 1 1 d . . . . .
H2 H 0.019770 0.527902 1.230464 0.127 Uiso 1 1 calc R U . . .
C99 C 0.2493(6) 0.5748(2) 0.3129(7) 0.062(3) Uani 1 1 d . . . . .
H99 H 0.279745 0.588395 0.272193 0.074 Uiso 1 1 calc R U . . .
C131 C 1.0816(6) 0.2757(3) 0.7153(6) 0.064(3) Uani 1 1 d . . . . .
H131 H 1.103278 0.297726 0.731506 0.077 Uiso 1 1 calc R U . . .
C96 C 0.1600(6) 0.5338(2) 0.4314(5) 0.044(2) Uani 1 1 d . . . . .
H96 H 0.128616 0.519909 0.471056 0.053 Uiso 1 1 calc R U . . .
C108 C 0.7916(6) 0.58855(19) 0.3448(5) 0.044(2) Uani 1 1 d . . . . .
H108 H 0.855477 0.578989 0.356988 0.052 Uiso 1 1 calc R U . . .
C66 C 0.6659(5) 0.39580(18) 0.5637(5) 0.0370(19) Uani 1 1 d . . . . .
C40 C 0.3633(7) 0.6627(2) 0.6744(8) 0.080(4) Uani 1 1 d . . . . .
H40 H 0.388005 0.640308 0.666548 0.096 Uiso 1 1 calc R U . . .
C148 C 0.7375(5) 0.3229(2) 1.0175(5) 0.0343(18) Uani 1 1 d . . . . .
C143 C 0.5259(8) 0.4306(3) 0.9263(6) 0.065(3) Uani 1 1 d . . . . .
H143 H 0.559635 0.438187 0.974441 0.078 Uiso 1 1 calc R U . . .
C168 C 1.0108(8) 0.3468(3) 0.3695(7) 0.072(3) Uani 1 1 d . . . . .
H16C H 1.030542 0.331043 0.326173 0.108 Uiso 1 1 calc R U . . .
H16D H 1.070601 0.357977 0.392335 0.108 Uiso 1 1 calc R U . . .
H16E H 0.965317 0.364095 0.346635 0.108 Uiso 1 1 calc R U . . .
C76 C 0.4638(6) 0.5821(2) 0.5388(6) 0.052(2) Uani 1 1 d . . . . .
H76 H 0.396203 0.574500 0.537077 0.062 Uiso 1 1 calc R U . . .
C43 C 0.2960(6) 0.7294(2) 0.6972(6) 0.055(3) Uani 1 1 d . . . . .
H43 H 0.272153 0.751944 0.705373 0.067 Uiso 1 1 calc R U . . .
C62 C 0.4916(6) 0.36084(18) 0.3336(5) 0.0379(19) Uani 1 1 d . . . . .
C3 C 0.1386(8) 0.5251(2) 1.0575(8) 0.071(3) Uani 1 1 d . . . . .
H3 H 0.203573 0.521332 1.036187 0.085 Uiso 1 1 calc R U . . .
C120 C 0.3660(7) 0.2304(2) 0.9191(6) 0.061(3) Uani 1 1 d . . . . .
H12C H 0.310962 0.238438 0.954340 0.074 Uiso 1 1 calc R U . . .
H12D H 0.338386 0.213689 0.879419 0.074 Uiso 1 1 calc R U . . .
C144 C 0.4049(7) 0.4396(2) 0.8188(7) 0.067(3) Uani 1 1 d . . . . .
H144 H 0.355889 0.453220 0.791742 0.080 Uiso 1 1 calc R U . . .
C142 C 0.4268(6) 0.4069(2) 0.7873(7) 0.058(3) Uani 1 1 d . . . . .
H142 H 0.391409 0.399037 0.740258 0.070 Uiso 1 1 calc R U . . .
C12 C -0.1417(6) 0.5063(2) 0.6229(6) 0.052(2) Uani 1 1 d . . . . .
H12 H -0.154729 0.487075 0.589211 0.062 Uiso 1 1 calc R U . . .
C68 C 0.7157(6) 0.3941(3) 0.7075(6) 0.055(3) Uani 1 1 d . . . . .
H68 H 0.744582 0.382530 0.752864 0.067 Uiso 1 1 calc R U . . .
C27 C 0.1302(5) 0.61779(19) 0.9960(5) 0.0362(18) Uani 1 1 d . . . . .
C149 C 0.8026(6) 0.3481(2) 0.9904(5) 0.045(2) Uani 1 1 d . . . . .
H149 H 0.828051 0.363726 1.029723 0.054 Uiso 1 1 calc R U . . .
C30 C 0.2827(7) 0.6279(3) 1.0936(6) 0.073(3) Uani 1 1 d . . . . .
H30 H 0.242349 0.640924 1.129423 0.087 Uiso 1 1 calc R U . . .
C53 C -0.1911(6) 0.7852(2) 0.8897(5) 0.044(2) Uani 1 1 d . . . . .
H53 H -0.242899 0.799059 0.911063 0.053 Uiso 1 1 calc R U . . .
C88 C 0.1977(6) 0.4344(2) 0.1117(6) 0.054(2) Uani 1 1 d . . . . .
H88 H 0.181301 0.435151 0.055090 0.064 Uiso 1 1 calc R U . . .
C109 C 0.6045(6) 0.6165(2) 0.3038(6) 0.059(2) Uani 1 1 d . . . . .
H109 H 0.540543 0.625458 0.289482 0.071 Uiso 1 1 calc R U . . .
C26 C 0.0585(6) 0.63145(19) 1.0531(5) 0.0373(19) Uani 1 1 d . . . . .
H26 H 0.079215 0.637513 1.106947 0.045 Uiso 1 1 calc R U . . .
C91 C 0.2646(6) 0.4149(2) 0.5619(6) 0.048(2) Uani 1 1 d . . . . .
C121 C 0.5330(6) 0.2301(2) 0.9415(5) 0.043(2) Uani 1 1 d . . . . .
C137 C 0.5043(6) 0.3037(2) 0.6909(5) 0.042(2) Uani 1 1 d . . . . .
C116 C 0.2911(7) 0.3099(3) 0.8695(8) 0.081(4) Uani 1 1 d . . . . .
H116 H 0.258278 0.298523 0.825526 0.097 Uiso 1 1 calc R U . . .
C110 C 0.7833(6) 0.6234(2) 0.3236(6) 0.049(2) Uani 1 1 d . . . . .
H110 H 0.841905 0.637155 0.324188 0.059 Uiso 1 1 calc R U . . .
C55 C -0.0979(7) 0.80075(19) 0.8711(5) 0.043(2) Uani 1 1 d . . . . .
C89 C 0.1209(6) 0.4297(2) 0.1680(6) 0.048(2) Uani 1 1 d . . . . .
C1 C 0.1223(11) 0.5224(3) 1.1419(9) 0.087(4) Uani 1 1 d . . . . .
H1 H 0.175671 0.515805 1.177450 0.105 Uiso 1 1 calc R U . . .
C156 C 1.0319(7) 0.4358(2) 0.8385(7) 0.064(3) Uani 1 1 d . . . . .
C134 C 1.0173(8) 0.2109(3) 0.6637(7) 0.071(3) Uani 1 1 d . . . . .
H134 H 0.994420 0.189120 0.646484 0.085 Uiso 1 1 calc R U . . .
C56 C -0.0768(7) 0.8381(2) 0.8841(7) 0.064(3) Uani 1 1 d . . . . .
H56A H -0.096449 0.844610 0.939412 0.097 Uiso 1 1 calc R U . . .
H56B H -0.115138 0.851466 0.843967 0.097 Uiso 1 1 calc R U . . .
H56C H -0.004959 0.842385 0.877201 0.097 Uiso 1 1 calc R U . . .
C86 C 0.2980(6) 0.4381(2) 0.1364(6) 0.052(2) Uani 1 1 d . . . . .
H86 H 0.348428 0.441212 0.096661 0.063 Uiso 1 1 calc R U . . .
C154 C 1.0288(7) 0.4047(2) 0.7913(7) 0.061(3) Uani 1 1 d . . . . .
H154 H 1.070090 0.402324 0.744747 0.073 Uiso 1 1 calc R U . . .
C80 C 0.7026(11) 0.4571(4) 0.1641(6) 0.114(5) Uani 1 1 d D . . . .
C60 C 0.4603(7) 0.3539(2) 0.2531(6) 0.065(3) Uani 1 1 d . . . . .
H60 H 0.503098 0.358786 0.208668 0.077 Uiso 1 1 calc R U . . .
C155 C 0.9720(8) 0.4391(2) 0.9034(7) 0.070(3) Uani 1 1 d . . . . .
H155 H 0.972972 0.459727 0.933553 0.084 Uiso 1 1 calc R U . . .
C75 C 0.6379(7) 0.5730(3) 0.5688(8) 0.070(3) Uani 1 1 d . . . . .
H75 H 0.689829 0.558785 0.589428 0.084 Uiso 1 1 calc R U . . .
C32 C 0.3877(7) 0.6235(4) 1.1096(7) 0.109(5) Uani 1 1 d . . . . .
H32 H 0.416368 0.633766 1.156939 0.130 Uiso 1 1 calc R U . . .
C111 C 0.6908(7) 0.6382(2) 0.3018(6) 0.051(2) Uani 1 1 d . . . . .
C98 C 0.1069(6) 0.5607(2) 0.3944(6) 0.053(2) Uani 1 1 d . . . . .
H98 H 0.039651 0.564772 0.410235 0.063 Uiso 1 1 calc R U . . .
C33 C 0.4489(8) 0.6049(4) 1.0585(7) 0.106(5) Uani 1 1 d . . . . .
C145 C 0.4525(7) 0.4523(2) 0.8877(6) 0.059(3) Uani 1 1 d . . . . .
C87 C 0.1484(6) 0.4276(2) 0.2496(6) 0.057(2) Uani 1 1 d . . . . .
H87 H 0.097156 0.423782 0.288403 0.069 Uiso 1 1 calc R U . . .
C46 C -0.3805(8) 0.6286(3) 0.8264(9) 0.076(3) Uani 1 1 d . . . . .
C47 C -0.2684(6) 0.6409(2) 0.8250(5) 0.040(2) Uani 1 1 d . . . . .
C146 C 0.4321(10) 0.4875(3) 0.9214(8) 0.095(4) Uani 1 1 d . . . . .
H14A H 0.372496 0.497087 0.894276 0.143 Uiso 1 1 calc R U . . .
H14B H 0.489964 0.502283 0.911244 0.143 Uiso 1 1 calc R U . . .
H14C H 0.420754 0.486043 0.980348 0.143 Uiso 1 1 calc R U . . .
C135 C 1.0855(8) 0.2285(3) 0.6170(7) 0.078(3) Uani 1 1 d . . . . .
H135 H 1.110900 0.218531 0.568679 0.094 Uiso 1 1 calc R U . . .
C157 C 1.1066(8) 0.4646(3) 0.8135(8) 0.098(4) Uani 1 1 d . . . . .
H15A H 1.087543 0.485977 0.840034 0.147 Uiso 1 1 calc R U . . .
H15B H 1.104305 0.467576 0.753964 0.147 Uiso 1 1 calc R U . . .
H15C H 1.174800 0.458325 0.830697 0.147 Uiso 1 1 calc R U . . .
C79 C 0.5868(11) 0.6258(3) 0.5087(8) 0.083(4) Uani 1 1 d . . . . .
H79 H 0.601487 0.648239 0.490942 0.100 Uiso 1 1 calc R U . . .
C114 C 0.2530(9) 0.3413(4) 0.9007(11) 0.104(5) Uani 1 1 d . . . . .
H114 H 0.193749 0.350956 0.877657 0.124 Uiso 1 1 calc R U . . .
C90 C 0.0104(6) 0.4278(3) 0.1409(7) 0.074(3) Uani 1 1 d . . . . .
H90A H -0.028662 0.444467 0.171808 0.110 Uiso 1 1 calc R U . . .
H90B H -0.015480 0.404910 0.151142 0.110 Uiso 1 1 calc R U . . .
H90C H 0.004886 0.432959 0.082339 0.110 Uiso 1 1 calc R U . . .
C113 C 0.3029(11) 0.3579(3) 0.9653(10) 0.093(4) Uani 1 1 d . . . . .
H113 H 0.277447 0.378949 0.984874 0.112 Uiso 1 1 calc R U . . .
C44 C 0.3916(8) 0.7245(2) 0.6691(9) 0.091(4) Uani 1 1 d . . . . .
C45 C 0.4626(10) 0.7553(3) 0.6529(12) 0.156(8) Uani 1 1 d . . . . .
H45A H 0.435114 0.769029 0.607912 0.234 Uiso 1 1 calc R U . . .
H45B H 0.529171 0.746863 0.638207 0.234 Uiso 1 1 calc R U . . .
H45C H 0.468002 0.769266 0.702358 0.234 Uiso 1 1 calc R U . . .
C77 C 0.6641(9) 0.6047(3) 0.5361(8) 0.090(4) Uani 1 1 d . . . . .
H77 H 0.732229 0.611485 0.532770 0.108 Uiso 1 1 calc R U . . .
C42 C 0.4239(8) 0.6908(3) 0.6570(11) 0.128(7) Uani 1 1 d . . . . .
H42 H 0.489123 0.687026 0.636262 0.154 Uiso 1 1 calc R U . . .
C34 C 0.5644(8) 0.6010(6) 1.0791(10) 0.194(10) Uani 1 1 d . . . . .
H34A H 0.580559 0.613539 1.129345 0.290 Uiso 1 1 calc R U . . .
H34B H 0.603827 0.610111 1.033924 0.290 Uiso 1 1 calc R U . . .
H34C H 0.580597 0.576834 1.086879 0.290 Uiso 1 1 calc R U . . .

loop_
_atom_site_aniso_label
_atom_site_aniso_U_11
_atom_site_aniso_U_22
_atom_site_aniso_U_33
_atom_site_aniso_U_23
_atom_site_aniso_U_13
_atom_site_aniso_U_12
C18 0.055(5) 0.048(5) 0.041(5) 0.006(4) 0.006(4) -0.004(4)
C19 0.046(6) 0.036(5) 0.149(12) -0.012(6) 0.008(6) -0.009(4)
C23 0.069(8) 0.051(7) 0.209(18) -0.004(8) -0.004(9) 0.015(6)
C21 0.091(9) 0.045(6) 0.113(11) 0.011(6) 0.013(7) 0.012(6)
C22 0.095(8) 0.049(6) 0.093(10) -0.004(6) -0.015(7) -0.005(6)
C20 0.070(7) 0.042(5) 0.077(8) 0.008(5) -0.021(6) -0.005(5)
F22 0.086(2) 0.090(2) 0.0758(19) 0.0030(15) 0.0065(15) -0.0036(15)
F23 0.086(2) 0.090(2) 0.0758(19) 0.0030(15) 0.0065(15) -0.0036(15)
F24 0.086(2) 0.090(2) 0.0758(19) 0.0030(15) 0.0065(15) -0.0036(15)
F10 0.1002(19) 0.104(2) 0.101(2) -0.0002(10) 0.0048(9) -0.0013(10)
F11 0.1002(19) 0.104(2) 0.101(2) -0.0002(10) 0.0048(9) -0.0013(10)
F12 0.1002(19) 0.104(2) 0.101(2) -0.0002(10) 0.0048(9) -0.0013(10)
F25 0.081(2) 0.0698(18) 0.080(2) -0.0025(15) -0.0004(15) -0.0094(15)
F26 0.081(2) 0.0698(18) 0.080(2) -0.0025(15) -0.0004(15) -0.0094(15)
F27 0.081(2) 0.0698(18) 0.080(2) -0.0025(15) -0.0004(15) -0.0094(15)
F23A 0.086(2) 0.090(2) 0.0758(19) 0.0030(15) 0.0065(15) -0.0036(15)
F24A 0.086(2) 0.090(2) 0.0758(19) 0.0030(15) 0.0065(15) -0.0036(15)
F22A 0.086(2) 0.090(2) 0.0758(19) 0.0030(15) 0.0065(15) -0.0036(15)
F11A 0.1002(19) 0.104(2) 0.101(2) -0.0002(10) 0.0048(9) -0.0013(10)
F12A 0.1002(19) 0.104(2) 0.101(2) -0.0002(10) 0.0048(9) -0.0013(10)
F10A 0.1002(19) 0.104(2) 0.101(2) -0.0002(10) 0.0048(9) -0.0013(10)
F25A 0.081(2) 0.0698(18) 0.080(2) -0.0025(15) -0.0004(15) -0.0094(15)
F26A 0.081(2) 0.0698(18) 0.080(2) -0.0025(15) -0.0004(15) -0.0094(15)
F27A 0.081(2) 0.0698(18) 0.080(2) -0.0025(15) -0.0004(15) -0.0094(15)
Eu1 0.02398(18) 0.0345(2) 0.0293(2) -0.00477(18) 0.00506(15) -0.00063(16)
Eu2 0.02131(17) 0.02731(18) 0.0281(2) 0.00039(17) -0.00243(14) 0.00217(15)
Eu3 0.02745(19) 0.0320(2) 0.0267(2) 0.00410(18) 0.00088(15) -0.00095(16)
F1 0.072(4) 0.088(4) 0.072(4) -0.015(3) 0.016(3) 0.038(3)
F2 0.057(3) 0.113(4) 0.042(3) -0.032(3) 0.013(2) 0.002(3)
F3 0.057(3) 0.094(4) 0.075(4) -0.032(3) 0.038(3) -0.025(3)
F4 0.066(4) 0.050(3) 0.135(6) 0.010(4) -0.021(4) 0.012(3)
F5 0.090(4) 0.053(3) 0.127(6) -0.020(3) 0.067(4) -0.001(3)
F6 0.056(3) 0.056(3) 0.087(4) -0.029(3) 0.014(3) -0.011(2)
F7 0.056(4) 0.172(8) 0.135(7) -0.061(6) -0.031(4) -0.005(4)
F8 0.036(3) 0.108(5) 0.230(10) -0.083(6) 0.041(4) -0.004(3)
F9 0.064(4) 0.086(5) 0.197(9) 0.005(5) 0.054(5) -0.020(4)
F13 0.076(4) 0.145(6) 0.173(8) 0.103(6) -0.059(5) -0.066(4)
F14 0.160(7) 0.097(5) 0.081(5) 0.017(4) 0.077(5) -0.008(4)
F15 0.073(4) 0.054(3) 0.113(5) 0.036(3) 0.021(3) 0.000(3)
F16 0.064(4) 0.198(8) 0.091(5) -0.013(5) -0.026(4) 0.080(5)
F17 0.057(4) 0.077(4) 0.176(8) 0.031(4) 0.060(4) 0.021(3)
F18 0.064(4) 0.056(3) 0.157(7) -0.030(4) 0.020(4) 0.010(3)
F19 0.122(6) 0.249(10) 0.059(5) -0.039(6) -0.020(4) 0.016(7)
F20 0.099(5) 0.093(4) 0.093(5) 0.000(4) -0.066(4) 0.015(4)
F21 0.155(7) 0.080(4) 0.134(7) 0.010(5) -0.097(6) -0.024(4)
N1 0.035(4) 0.045(4) 0.031(4) 0.000(3) 0.007(3) -0.002(3)
N5 0.022(3) 0.029(3) 0.036(4) 0.007(3) -0.003(3) -0.003(2)
C50 0.038(4) 0.042(5) 0.028(5) -0.006(4) -0.006(3) 0.010(4)
C39 0.031(4) 0.035(4) 0.042(5) -0.002(4) 0.006(4) 0.001(3)
N3 0.036(3) 0.036(4) 0.032(4) 0.001(3) 0.001(3) -0.004(3)
N9 0.032(3) 0.038(4) 0.033(4) -0.001(3) -0.001(3) 0.005(3)
C164 0.034(4) 0.048(5) 0.043(5) -0.002(4) 0.004(4) -0.003(4)
N4 0.033(4) 0.034(4) 0.041(4) -0.007(3) -0.004(3) 0.007(3)
O19 0.034(3) 0.049(3) 0.039(3) 0.004(3) -0.005(2) 0.008(3)
O6 0.032(3) 0.037(3) 0.036(3) -0.007(2) 0.008(2) -0.006(2)
O7 0.027(3) 0.041(3) 0.042(3) -0.009(3) 0.008(2) 0.000(2)
O9 0.048(4) 0.036(3) 0.094(6) -0.009(3) -0.011(3) 0.014(3)
O4 0.028(3) 0.054(3) 0.030(3) -0.013(3) 0.002(2) 0.000(2)
O3 0.028(3) 0.059(3) 0.025(3) -0.008(3) 0.004(2) 0.002(2)
O8 0.033(3) 0.031(3) 0.047(4) -0.006(2) 0.013(2) 0.009(2)
O11 0.036(3) 0.066(4) 0.034(3) -0.008(3) 0.000(2) -0.011(3)
O2 0.059(4) 0.055(4) 0.029(3) 0.001(3) 0.006(3) 0.003(3)
O24 0.036(3) 0.037(3) 0.027(3) -0.003(2) 0.001(2) -0.004(2)
O15 0.025(2) 0.040(3) 0.035(3) 0.009(3) -0.001(2) -0.002(2)
O22 0.033(3) 0.040(3) 0.032(3) 0.002(2) -0.002(2) -0.005(2)
O14 0.021(3) 0.029(3) 0.057(4) 0.001(2) -0.002(2) 0.001(2)
O5 0.028(3) 0.037(3) 0.038(3) -0.005(2) 0.006(2) 0.000(2)
O13 0.027(3) 0.035(3) 0.038(3) 0.008(2) 0.001(2) 0.002(2)
O20 0.035(3) 0.036(3) 0.046(4) 0.009(3) -0.001(2) 0.006(2)
O10 0.072(4) 0.064(4) 0.028(3) -0.003(3) 0.004(3) 0.001(3)
O12 0.031(3) 0.051(3) 0.028(3) -0.005(3) -0.006(2) -0.002(2)
O16 0.029(3) 0.038(3) 0.056(4) 0.007(3) 0.004(3) 0.001(2)
O18 0.049(4) 0.077(4) 0.037(4) 0.007(3) -0.011(3) 0.016(3)
O21 0.039(3) 0.040(3) 0.035(3) 0.003(3) 0.003(2) -0.001(2)
O1 0.065(4) 0.055(4) 0.051(4) 0.003(3) 0.010(3) -0.025(3)
O23 0.046(3) 0.036(3) 0.031(3) 0.002(2) 0.000(2) -0.004(2)
O17 0.056(4) 0.059(4) 0.069(5) 0.008(3) 0.017(3) -0.024(3)
N7 0.037(4) 0.044(4) 0.041(4) 0.001(3) 0.004(3) -0.006(3)
C95 0.027(4) 0.034(4) 0.034(5) -0.001(4) 0.000(3) 0.005(3)
N2 0.027(3) 0.038(4) 0.035(4) -0.007(3) 0.005(3) -0.004(3)
N6 0.025(3) 0.041(4) 0.035(4) -0.009(3) 0.002(3) 0.004(3)
C93 0.023(4) 0.045(5) 0.048(5) -0.002(4) 0.008(3) 0.005(3)
C162 0.027(4) 0.027(4) 0.031(4) 0.001(3) -0.001(3) 0.009(3)
C102 0.030(4) 0.045(5) 0.074(7) -0.007(5) 0.009(4) 0.001(4)
C38 0.027(4) 0.034(4) 0.039(5) -0.002(4) 0.002(3) 0.000(3)
C106 0.036(4) 0.043(5) 0.037(5) 0.003(4) 0.003(4) -0.001(4)
C163 0.049(5) 0.035(4) 0.035(5) -0.003(4) 0.000(4) -0.002(4)
C118 0.028(4) 0.078(6) 0.047(6) 0.025(5) 0.003(4) -0.003(4)
C94 0.039(5) 0.029(4) 0.026(4) -0.005(3) -0.001(3) 0.010(3)
C151 0.035(4) 0.035(4) 0.033(5) -0.001(4) -0.006(3) 0.000(3)
C107 0.039(5) 0.043(5) 0.071(7) 0.013(5) 0.000(4) -0.005(4)
C28 0.030(4) 0.063(5) 0.035(5) 0.001(5) -0.002(3) -0.004(4)
C51 0.030(4) 0.050(5) 0.038(5) -0.001(4) 0.002(3) 0.009(4)
C119 0.028(4) 0.086(7) 0.027(5) 0.003(5) 0.002(3) -0.012(4)
C123 0.084(7) 0.043(5) 0.043(6) 0.007(4) 0.021(5) -0.004(5)
C140 0.036(4) 0.043(5) 0.039(5) 0.010(4) 0.002(4) 0.005(4)
N8 0.046(4) 0.028(3) 0.031(4) 0.003(3) 0.010(3) 0.006(3)
C61 0.064(6) 0.052(5) 0.035(5) -0.003(4) -0.011(4) -0.012(4)
C69 0.038(5) 0.060(6) 0.040(5) 0.015(4) -0.004(4) -0.012(4)
C129 0.030(4) 0.046(5) 0.046(5) -0.003(4) -0.006(4) 0.003(3)
C166 0.043(5) 0.040(5) 0.069(7) 0.000(5) 0.013(4) -0.011(4)
C41 0.035(4) 0.043(5) 0.056(6) 0.003(4) 0.014(4) 0.005(4)
C49 0.043(5) 0.046(5) 0.029(5) -0.005(4) 0.002(4) 0.010(4)
C17 0.041(5) 0.040(5) 0.046(6) 0.009(4) 0.004(4) -0.005(4)
C103 0.032(4) 0.035(4) 0.036(5) -0.011(4) 0.001(4) 0.005(3)
C15 0.028(4) 0.049(5) 0.030(5) 0.001(4) 0.004(3) 0.006(3)
C70 0.027(4) 0.053(5) 0.024(4) 0.009(4) 0.001(3) -0.010(4)
C65 0.023(4) 0.028(4) 0.059(6) -0.004(4) 0.000(4) 0.002(3)
C52 0.044(5) 0.046(5) 0.049(6) -0.008(4) 0.010(4) 0.009(4)
C97 0.026(4) 0.048(5) 0.074(7) 0.017(5) -0.002(4) 0.006(4)
C29 0.041(5) 0.073(6) 0.054(6) 0.002(5) 0.004(4) 0.007(4)
C130 0.020(4) 0.064(6) 0.040(5) 0.010(4) -0.005(3) 0.003(4)
C14 0.028(4) 0.054(5) 0.026(5) -0.007(4) 0.002(3) 0.001(3)
C125 0.077(7) 0.041(5) 0.035(5) 0.003(4) -0.002(5) 0.011(5)
C10 0.024(4) 0.044(5) 0.041(5) -0.001(4) 0.000(3) -0.004(3)
C7 0.062(6) 0.044(5) 0.035(5) -0.002(4) 0.020(4) -0.009(4)
C73 0.038(5) 0.049(5) 0.052(6) -0.018(4) 0.003(4) 0.007(4)
C58 0.070(7) 0.108(9) 0.047(7) -0.021(6) -0.001(5) -0.034(6)
C84 0.034(4) 0.044(5) 0.031(5) 0.004(4) -0.005(3) 0.006(3)
C124 0.101(8) 0.045(5) 0.039(6) 0.018(4) 0.009(5) 0.013(5)
C31 0.031(5) 0.126(9) 0.060(7) 0.012(7) 0.008(5) 0.019(5)
C64 0.061(6) 0.050(6) 0.099(10) -0.038(6) -0.014(6) 0.017(5)
C132 0.051(5) 0.055(6) 0.054(6) -0.006(5) 0.003(4) 0.008(4)
C136 0.058(6) 0.074(8) 0.056(7) 0.007(6) -0.021(5) 0.003(5)
C36 0.033(4) 0.035(4) 0.051(6) -0.009(4) 0.006(4) 0.005(3)
C63 0.045(5) 0.039(5) 0.056(6) -0.021(4) -0.006(4) 0.009(4)
C6 0.064(6) 0.036(5) 0.045(6) 0.010(4) -0.004(5) -0.016(4)
C11 0.053(5) 0.045(5) 0.049(6) -0.007(4) -0.007(4) -0.010(4)
C59 0.056(6) 0.082(7) 0.048(6) -0.003(5) 0.007(5) -0.023(5)
C25 0.034(4) 0.035(4) 0.034(5) 0.000(4) 0.006(4) -0.002(3)
C37 0.035(4) 0.032(4) 0.050(5) -0.003(4) 0.020(4) 0.003(3)
C5 0.068(6) 0.040(5) 0.046(6) 0.001(4) -0.011(5) -0.002(4)
C85 0.034(4) 0.070(6) 0.038(5) -0.005(5) -0.006(4) -0.003(4)
C160 0.049(5) 0.033(4) 0.031(5) -0.009(4) -0.003(4) -0.005(4)
C54 0.052(5) 0.046(5) 0.067(7) -0.003(5) 0.010(4) 0.000(4)
C24 0.035(5) 0.062(6) 0.032(5) -0.011(4) -0.001(4) -0.001(4)
C104 0.024(4) 0.041(5) 0.042(5) -0.013(4) 0.005(3) -0.004(3)
C133 0.047(6) 0.140(11) 0.049(7) 0.013(7) 0.019(5) -0.005(6)
C153 0.063(6) 0.038(5) 0.061(7) -0.010(5) 0.015(5) -0.015(4)
C48 0.022(4) 0.053(5) 0.052(6) -0.016(4) 0.003(4) 0.008(4)
C71 0.033(4) 0.047(5) 0.032(5) -0.002(4) 0.000(4) -0.008(4)
C105 0.035(5) 0.044(5) 0.035(5) -0.005(4) 0.002(4) -0.009(4)
C150 0.026(4) 0.033(4) 0.030(5) -0.002(4) -0.009(3) 0.002(3)
C141 0.049(5) 0.050(5) 0.045(6) 0.009(5) 0.006(4) 0.017(4)
C158 0.078(7) 0.060(6) 0.044(6) 0.008(5) 0.007(5) 0.002(5)
C74 0.040(5) 0.033(4) 0.059(6) -0.015(4) 0.003(4) 0.008(4)
C117 0.034(5) 0.063(6) 0.060(7) 0.007(5) 0.010(4) -0.003(4)
C57 0.053(6) 0.066(6) 0.065(7) -0.010(6) -0.012(5) -0.014(5)
C112 0.077(7) 0.054(6) 0.093(9) 0.029(6) 0.010(6) 0.004(5)
C126 0.047(5) 0.037(4) 0.033(5) -0.003(4) 0.000(4) 0.014(4)
C81 0.045(5) 0.083(7) 0.037(5) -0.005(5) 0.003(4) -0.022(5)
C159 0.043(5) 0.033(4) 0.038(5) 0.001(4) -0.001(4) -0.003(4)
C92 0.033(4) 0.037(4) 0.032(5) -0.002(4) 0.000(3) -0.005(3)
C72 0.105(8) 0.065(7) 0.052(7) -0.025(6) 0.005(6) 0.024(6)
C78 0.067(7) 0.065(7) 0.080(8) 0.001(7) 0.012(6) 0.023(6)
C8 0.058(6) 0.082(7) 0.056(7) 0.014(6) 0.015(5) -0.019(5)
C13 0.042(5) 0.055(5) 0.039(5) -0.010(4) -0.008(4) -0.006(4)
C82 0.043(5) 0.097(7) 0.033(5) -0.001(5) -0.002(4) -0.012(5)
C138 0.042(5) 0.046(5) 0.043(5) 0.011(4) -0.010(4) 0.006(4)
C9 0.031(4) 0.041(5) 0.041(5) 0.000(4) 0.002(4) -0.005(3)
C67 0.033(5) 0.047(5) 0.076(8) 0.024(5) -0.004(4) 0.001(4)
C127 0.037(4) 0.041(4) 0.027(4) 0.000(4) -0.007(3) 0.012(3)
C152 0.053(5) 0.038(4) 0.045(6) 0.001(4) 0.004(4) -0.006(4)
C128 0.043(5) 0.083(7) 0.047(6) -0.012(5) -0.013(4) 0.003(5)
C161 0.029(4) 0.032(4) 0.028(4) 0.003(3) -0.010(3) 0.000(3)
C115 0.065(7) 0.065(7) 0.074(8) 0.019(6) 0.035(6) 0.001(5)
C35 0.026(4) 0.064(6) 0.070(7) -0.006(5) 0.019(4) -0.001(4)
C4 0.107(8) 0.055(6) 0.034(6) 0.001(5) 0.006(6) -0.019(5)
C147 0.073(7) 0.068(7) 0.074(8) -0.031(6) 0.023(6) -0.015(6)
C167 0.041(5) 0.049(5) 0.053(6) 0.007(4) 0.020(4) 0.008(4)
C122 0.056(5) 0.032(4) 0.038(5) 0.001(4) 0.017(4) 0.001(4)
C100 0.037(5) 0.045(5) 0.042(5) 0.007(4) -0.005(4) 0.011(4)
C101 0.067(6) 0.057(6) 0.083(8) 0.019(6) -0.007(5) 0.031(5)
C165 0.065(6) 0.049(5) 0.035(5) 0.001(4) 0.020(4) 0.012(4)
C139 0.034(4) 0.048(5) 0.043(5) 0.017(4) 0.001(4) 0.003(4)
C16 0.069(6) 0.049(5) 0.042(6) 0.012(4) 0.010(4) 0.002(4)
C83 0.041(5) 0.037(4) 0.041(6) 0.000(4) -0.001(4) -0.008(4)
C2 0.181(15) 0.087(9) 0.049(8) 0.014(7) -0.039(10) -0.042(10)
C99 0.037(5) 0.059(6) 0.089(8) 0.036(6) -0.001(5) 0.006(4)
C131 0.040(5) 0.085(7) 0.066(7) 0.003(6) -0.011(5) -0.005(5)
C96 0.035(5) 0.051(5) 0.046(6) 0.005(4) 0.000(4) 0.009(4)
C108 0.039(5) 0.040(5) 0.052(6) 0.015(4) -0.002(4) -0.002(4)
C66 0.031(4) 0.029(4) 0.050(6) 0.011(4) -0.004(4) 0.000(3)
C40 0.045(6) 0.044(5) 0.152(12) -0.015(6) 0.049(6) -0.001(4)
C148 0.034(4) 0.039(4) 0.029(5) 0.002(4) -0.006(3) 0.001(4)
C143 0.090(7) 0.065(6) 0.040(6) 0.003(5) 0.005(5) 0.008(6)
C168 0.079(7) 0.067(7) 0.072(8) 0.022(6) 0.036(6) 0.003(5)
C76 0.040(5) 0.057(6) 0.058(6) -0.002(5) 0.007(4) 0.013(4)
C43 0.051(5) 0.033(5) 0.082(8) 0.006(5) 0.011(5) 0.000(4)
C62 0.041(5) 0.027(4) 0.045(5) -0.002(4) -0.002(4) 0.003(3)
C3 0.078(7) 0.041(5) 0.093(10) 0.005(6) -0.027(7) 0.000(5)
C120 0.052(6) 0.074(7) 0.059(7) -0.015(5) 0.015(5) -0.025(5)
C144 0.060(6) 0.048(6) 0.091(9) 0.002(6) -0.012(6) 0.029(5)
C142 0.052(6) 0.052(5) 0.071(7) -0.001(5) -0.015(5) 0.005(4)
C12 0.055(6) 0.051(5) 0.050(6) -0.012(5) -0.010(4) -0.011(4)
C68 0.043(5) 0.072(7) 0.051(6) 0.036(5) -0.013(4) -0.016(5)
C27 0.028(4) 0.037(4) 0.043(5) 0.000(4) 0.004(3) -0.010(3)
C149 0.055(5) 0.043(5) 0.036(5) -0.007(4) -0.004(4) -0.008(4)
C30 0.051(6) 0.126(9) 0.041(6) -0.004(6) 0.007(5) 0.002(6)
C53 0.050(5) 0.047(5) 0.035(5) -0.003(4) 0.000(4) 0.020(4)
C88 0.051(5) 0.065(6) 0.044(6) 0.004(5) -0.018(4) 0.001(4)
C109 0.041(5) 0.060(6) 0.075(7) 0.012(6) -0.002(4) 0.004(5)
C26 0.040(4) 0.046(5) 0.027(4) -0.008(4) 0.003(3) -0.013(4)
C91 0.036(5) 0.060(6) 0.048(6) 0.023(5) 0.004(4) 0.003(4)
C121 0.046(5) 0.043(5) 0.040(5) -0.007(4) 0.015(4) -0.016(4)
C137 0.042(5) 0.052(5) 0.031(5) 0.013(4) -0.001(4) -0.003(4)
C116 0.038(6) 0.114(10) 0.091(9) 0.035(8) -0.012(5) 0.001(6)
C110 0.042(5) 0.045(5) 0.060(6) 0.013(4) 0.005(4) -0.006(4)
C55 0.064(6) 0.032(4) 0.033(5) 0.002(4) -0.002(4) 0.007(4)
C89 0.037(5) 0.042(5) 0.065(7) -0.011(5) -0.015(4) 0.006(4)
C1 0.111(10) 0.060(7) 0.089(11) 0.026(7) -0.058(9) -0.020(7)
C156 0.054(6) 0.054(6) 0.085(8) 0.004(6) 0.013(5) -0.013(5)
C134 0.079(8) 0.080(7) 0.054(7) -0.019(6) 0.006(6) 0.006(6)
C56 0.078(7) 0.044(5) 0.072(8) 0.002(5) 0.005(6) 0.012(5)
C86 0.051(5) 0.070(6) 0.035(5) -0.002(5) -0.006(4) 0.011(4)
C154 0.059(6) 0.052(6) 0.072(7) 0.011(5) 0.016(5) -0.011(5)
C80 0.153(13) 0.165(15) 0.022(6) 0.002(8) -0.031(7) -0.046(11)
C60 0.059(6) 0.083(7) 0.051(7) -0.024(6) 0.000(5) -0.008(5)
C155 0.082(7) 0.040(5) 0.088(9) -0.011(5) 0.014(6) -0.015(5)
C75 0.049(6) 0.057(6) 0.104(10) -0.004(6) -0.017(6) -0.007(5)
C32 0.044(6) 0.234(17) 0.048(7) -0.019(9) -0.015(5) 0.000(8)
C111 0.065(6) 0.038(5) 0.050(6) 0.010(4) 0.014(5) 0.000(4)
C98 0.044(5) 0.060(6) 0.055(6) 0.004(5) 0.005(4) 0.024(4)
C33 0.048(6) 0.219(16) 0.051(7) 0.001(9) 0.007(5) 0.012(8)
C145 0.074(6) 0.048(6) 0.056(7) 0.006(5) 0.014(5) 0.011(5)
C87 0.032(5) 0.071(6) 0.069(7) -0.014(5) 0.003(4) 0.006(4)
C46 0.042(6) 0.078(8) 0.107(10) -0.018(7) 0.014(6) 0.001(6)
C47 0.027(4) 0.057(5) 0.038(5) -0.005(4) -0.001(4) 0.005(4)
C146 0.140(11) 0.075(8) 0.072(9) -0.005(7) 0.018(8) 0.038(7)
C135 0.079(8) 0.111(10) 0.043(7) -0.020(7) -0.001(6) -0.006(7)
C157 0.103(9) 0.063(7) 0.128(12) 0.000(8) 0.035(8) -0.040(7)
C79 0.118(11) 0.045(6) 0.086(10) -0.009(6) 0.008(8) 0.006(7)
C114 0.048(7) 0.100(10) 0.164(16) 0.067(10) 0.029(8) 0.037(7)
C90 0.043(5) 0.075(7) 0.102(9) -0.008(6) -0.027(5) 0.009(5)
C113 0.085(10) 0.076(9) 0.120(13) 0.025(8) 0.048(9) 0.009(7)
C44 0.062(7) 0.043(6) 0.170(14) 0.007(7) 0.057(7) 0.000(5)
C45 0.101(10) 0.049(7) 0.32(3) 0.004(10) 0.107(12) -0.015(7)
C77 0.087(9) 0.074(8) 0.108(11) -0.012(7) 0.009(7) -0.028(7)
C42 0.060(7) 0.046(6) 0.28(2) -0.011(9) 0.096(9) -0.007(5)
C34 0.039(7) 0.44(3) 0.100(12) -0.052(17) -0.011(7) 0.019(12)

loop_
_atom_type_symbol
_atom_type_description
_atom_type_scat_dispersion_real
_atom_type_scat_dispersion_imag
_atom_type_scat_source
C C 0.0033 0.0016 'International Tables Vol C Tables 4.2.6.8 and 6.1.1.4'
H H 0.0000 0.0000 'International Tables Vol C Tables 4.2.6.8 and 6.1.1.4'
Eu Eu -0.1578 3.6682 'International Tables Vol C Tables 4.2.6.8 and 6.1.1.4'
F F 0.0171 0.0103 'International Tables Vol C Tables 4.2.6.8 and 6.1.1.4'
N N 0.0061 0.0033 'International Tables Vol C Tables 4.2.6.8 and 6.1.1.4'
O O 0.0106 0.0060 'International Tables Vol C Tables 4.2.6.8 and 6.1.1.4'

loop_
_geom_angle_atom_site_label_1
_geom_angle_atom_site_label_2
_geom_angle_atom_site_label_3
_geom_angle
_geom_angle_site_symmetry_1
_geom_angle_site_symmetry_3
_geom_angle_publ_flag
C19 C18 C20 120.0 . . ?
C19 C18 C17 120.1(5) . . ?
C20 C18 C17 119.7(5) . . ?
C23 C19 C18 120.0 . . ?
C23 C19 H19 120.0 . . ?
C18 C19 H19 120.0 . . ?
C19 C23 C21 120.0 . . ?
C19 C23 H23 120.0 . . ?
C21 C23 H23 120.0 . . ?
C22 C21 C23 120.0 . . ?
C22 C21 H21 120.0 . . ?
C23 C21 H21 120.0 . . ?
C21 C22 C20 120.0 . . ?
C21 C22 H22 120.0 . . ?
C20 C22 H22 120.0 . . ?
C22 C20 C18 120.0 . . ?
C22 C20 H20 120.0 . . ?
C18 C20 H20 120.0 . . ?
C80 F10 F12 55.1(9) . . ?
C80 F12 F10 42.6(6) . . ?
C80 F11A F10A 53.9(9) . . ?
C80 F10A F11A 56.8(9) . . ?
O4 Eu1 O8 104.27(18) . . ?
O4 Eu1 O7 143.92(17) . . ?
O8 Eu1 O7 72.44(17) . . ?
O4 Eu1 O5 72.74(17) . . ?
O8 Eu1 O5 143.33(17) . . ?
O7 Eu1 O5 131.32(17) . . ?
O4 Eu1 O3 69.22(16) . . ?
O8 Eu1 O3 72.44(18) . . ?
O7 Eu1 O3 75.82(16) . . ?
O5 Eu1 O3 133.91(17) . . ?
O4 Eu1 O6 71.07(17) . . ?
O8 Eu1 O6 72.62(16) . . ?
O7 Eu1 O6 136.05(18) . . ?
O5 Eu1 O6 71.98(16) . . ?
O3 Eu1 O6 117.09(16) . . ?
O4 Eu1 N1 86.46(19) . . ?
O8 Eu1 N1 136.03(18) . . ?
O7 Eu1 N1 74.36(18) . . ?
O5 Eu1 N1 80.64(17) . . ?
O3 Eu1 N1 72.09(18) . . ?
O6 Eu1 N1 148.56(17) . . ?
O4 Eu1 N3 136.28(17) . . ?
O8 Eu1 N3 78.57(18) . . ?
O7 Eu1 N3 79.27(18) . . ?
O5 Eu1 N3 79.84(18) . . ?
O3 Eu1 N3 146.24(18) . . ?
O6 Eu1 N3 68.36(17) . . ?
N1 Eu1 N3 122.15(19) . . ?
O4 Eu1 N2 128.26(18) . . ?
O8 Eu1 N2 127.18(18) . . ?
O7 Eu1 N2 68.25(17) . . ?
O5 Eu1 N2 63.15(16) . . ?
O3 Eu1 N2 127.02(17) . . ?
O6 Eu1 N2 115.83(17) . . ?
N1 Eu1 N2 61.7(2) . . ?
N3 Eu1 N2 60.81(18) . . ?
O14 Eu2 O16 72.80(16) . . ?
O14 Eu2 O12 70.68(17) . . ?
O16 Eu2 O12 108.44(18) . . ?
O14 Eu2 O15 140.51(16) . . ?
O16 Eu2 O15 70.81(16) . . ?
O12 Eu2 O15 136.16(17) . . ?
O14 Eu2 O11 112.24(19) . . ?
O16 Eu2 O11 72.27(19) . . ?
O12 Eu2 O11 68.27(16) . . ?
O15 Eu2 O11 70.22(16) . . ?
O14 Eu2 O13 72.14(16) . . ?
O16 Eu2 O13 140.61(16) . . ?
O12 Eu2 O13 75.89(17) . . ?
O15 Eu2 O13 133.47(15) . . ?
O11 Eu2 O13 138.88(17) . . ?
O14 Eu2 N4 141.00(17) . . ?
O16 Eu2 N4 140.31(19) . . ?
O12 Eu2 N4 77.29(18) . . ?
O15 Eu2 N4 78.46(18) . . ?
O11 Eu2 N4 74.1(2) . . ?
O13 Eu2 N4 79.06(18) . . ?
O14 Eu2 N5 125.61(18) . . ?
O16 Eu2 N5 121.75(17) . . ?
O12 Eu2 N5 129.68(17) . . ?
O15 Eu2 N5 65.34(16) . . ?
O11 Eu2 N5 122.15(18) . . ?
O13 Eu2 N5 68.16(16) . . ?
N4 Eu2 N5 62.5(2) . . ?
O14 Eu2 N6 74.25(18) . . ?
O16 Eu2 N6 77.54(19) . . ?
O12 Eu2 N6 140.31(17) . . ?
O15 Eu2 N6 83.38(17) . . ?
O11 Eu2 N6 144.91(18) . . ?
O13 Eu2 N6 76.19(17) . . ?
N4 Eu2 N6 123.7(2) . . ?
N5 Eu2 N6 61.44(18) . . ?
O23 Eu3 O20 140.95(17) . . ?
O23 Eu3 O19 71.45(18) . . ?
O20 Eu3 O19 69.72(18) . . ?
O23 Eu3 O24 72.78(16) . . ?
O20 Eu3 O24 100.07(17) . . ?
O19 Eu3 O24 74.08(16) . . ?
O23 Eu3 O21 133.68(17) . . ?
O20 Eu3 O21 74.85(17) . . ?
O19 Eu3 O21 133.66(17) . . ?
O24 Eu3 O21 142.29(16) . . ?
O23 Eu3 O22 136.59(17) . . ?
O20 Eu3 O22 70.41(16) . . ?
O19 Eu3 O22 120.91(17) . . ?
O24 Eu3 O22 72.06(16) . . ?
O21 Eu3 O22 71.10(17) . . ?
O23 Eu3 N7 81.35(18) . . ?
O20 Eu3 N7 83.35(19) . . ?
O19 Eu3 N7 72.45(19) . . ?
O24 Eu3 N7 142.71(18) . . ?
O21 Eu3 N7 74.70(19) . . ?
O22 Eu3 N7 141.11(18) . . ?
O23 Eu3 N9 79.18(17) . . ?
O20 Eu3 N9 138.09(18) . . ?
O19 Eu3 N9 144.09(18) . . ?
O24 Eu3 N9 77.88(18) . . ?
O21 Eu3 N9 81.90(18) . . ?
O22 Eu3 N9 69.24(17) . . ?
N7 Eu3 N9 123.5(2) . . ?
O23 Eu3 N8 70.82(18) . . ?
O20 Eu3 N8 130.44(18) . . ?
O19 Eu3 N8 123.85(18) . . ?
O24 Eu3 N8 129.14(17) . . ?
O21 Eu3 N8 62.98(17) . . ?
O22 Eu3 N8 115.14(18) . . ?
N7 Eu3 N8 62.06(19) . . ?
N9 Eu3 N8 61.43(19) . . ?
C9 N1 C7 106.7(6) . . ?
C9 N1 Eu1 118.8(5) . . ?
C7 N1 Eu1 132.4(5) . . ?
C70 N5 C66 117.1(6) . . ?
C70 N5 Eu2 122.2(5) . . ?
C66 N5 Eu2 120.5(5) . . ?
C52 C50 C51 117.4(7) . . ?
C52 C50 C49 119.3(7) . . ?
C51 C50 C49 123.2(7) . . ?
C40 C39 C41 117.6(7) . . ?
C40 C39 C38 122.7(7) . . ?
C41 C39 C38 119.7(7) . . ?
C15 N3 C17 106.7(6) . . ?
C15 N3 Eu1 118.6(5) . . ?
C17 N3 Eu1 133.3(5) . . ?
C127 N9 C129 107.2(6) . . ?
C127 N9 Eu3 118.6(5) . . ?
C129 N9 Eu3 133.4(5) . . ?
C166 C164 C162 119.9(8) . . ?
C166 C164 H164 120.1 . . ?
C162 C164 H164 120.1 . . ?
C65 N4 C63 106.9(6) . . ?
C65 N4 Eu2 119.7(5) . . ?
C63 N4 Eu2 132.7(5) . . ?
C137 O19 Eu3 136.3(5) . . ?
C38 O6 Eu1 135.9(5) . . ?
C47 O7 Eu1 131.3(5) . . ?
C65 O9 C64 104.2(6) . . ?
C27 O4 Eu1 141.6(4) . . ?
C25 O3 Eu1 134.6(4) . . ?
C49 O8 Eu1 135.4(5) . . ?
C81 O11 Eu2 135.9(5) . . ?
C15 O2 C16 105.6(6) . . ?
C161 O24 Eu3 135.2(4) . . ?
C103 O15 Eu2 128.4(4) . . ?
C150 O22 Eu3 137.7(5) . . ?
C94 O14 Eu2 136.0(4) . . ?
C36 O5 Eu1 131.5(5) . . ?
C92 O13 Eu2 130.5(5) . . ?
C139 O20 Eu3 140.3(5) . . ?
C71 O10 C72 104.9(7) . . ?
C83 O12 Eu2 141.4(5) . . ?
C105 O16 Eu2 137.0(5) . . ?
C127 O18 C128 105.0(6) . . ?
C148 O21 Eu3 134.7(5) . . ?
C9 O1 C8 104.6(6) . . ?
C159 O23 Eu3 129.9(5) . . ?
C121 O17 C120 103.9(7) . . ?
C121 N7 C119 106.4(6) . . ?
C121 N7 Eu3 118.7(5) . . ?
C119 N7 Eu3 134.7(5) . . ?
C96 C95 C97 118.9(7) . . ?
C96 C95 C94 123.5(7) . . ?
C97 C95 C94 117.6(6) . . ?
C10 N2 C14 117.6(6) . . ?
C10 N2 Eu1 120.5(5) . . ?
C14 N2 Eu1 120.9(5) . . ?
C71 N6 C73 106.4(7) . . ?
C71 N6 Eu2 119.1(5) . . ?
C73 N6 Eu2 131.0(5) . . ?
C92 C93 C94 121.9(7) . . ?
C92 C93 H93 119.1 . . ?
C94 C93 H93 119.1 . . ?
C163 C162 C164 117.5(7) . . ?
C163 C162 C161 124.0(6) . . ?
C164 C162 C161 118.5(7) . . ?
F18 C102 F16 105.6(8) . . ?
F18 C102 F17 105.9(8) . . ?
F16 C102 F17 104.2(7) . . ?
F18 C102 C103 113.7(7) . . ?
F16 C102 C103 111.6(7) . . ?
F17 C102 C103 114.9(7) . . ?
O6 C38 C37 124.4(7) . . ?
O6 C38 C39 117.3(6) . . ?
C37 C38 C39 118.2(6) . . ?
C107 C106 C108 118.5(7) . . ?
C107 C106 C105 119.9(7) . . ?
C108 C106 C105 121.5(7) . . ?
C162 C163 C165 121.4(7) . . ?
C162 C163 H163 119.3 . . ?
C165 C163 H163 119.3 . . ?
C117 C118 C116 119.9(10) . . ?
C117 C118 C119 122.9(7) . . ?
C116 C118 C119 117.1(9) . . ?
O14 C94 C93 124.5(6) . . ?
O14 C94 C95 116.3(6) . . ?
C93 C94 C95 119.1(6) . . ?
C153 C151 C152 118.8(7) . . ?
C153 C151 C150 122.4(7) . . ?
C152 C151 C150 118.8(7) . . ?
C106 C107 C109 122.1(8) . . ?
C106 C107 H107 119.0 . . ?
C109 C107 H107 119.0 . . ?
C29 C28 C30 118.7(8) . . ?
C29 C28 C27 118.5(7) . . ?
C30 C28 C27 122.6(8) . . ?
C53 C51 C50 120.6(7) . . ?
C53 C51 H51 119.7 . . ?
C50 C51 H51 119.7 . . ?
N7 C119 C120 103.0(7) . . ?
N7 C119 C118 112.4(7) . . ?
C120 C119 C118 112.4(7) . . ?
N7 C119 H119 109.6 . . ?
C120 C119 H119 109.6 . . ?
C118 C119 H119 109.6 . . ?
C124 C123 C122 118.2(9) . . ?
C124 C123 H123 120.9 . . ?
C122 C123 H123 120.9 . . ?
C141 C140 C142 116.4(8) . . ?
C141 C140 C139 119.7(7) . . ?
C142 C140 C139 123.9(8) . . ?
C122 N8 C126 118.3(7) . . ?
C122 N8 Eu3 120.6(5) . . ?
C126 N8 Eu3 120.5(5) . . ?
C62 C61 C59 120.1(9) . . ?
C62 C61 H61 119.9 . . ?
C59 C61 H61 119.9 . . ?
C68 C69 C70 118.3(9) . . ?
C68 C69 H69 120.9 . . ?
C70 C69 H69 120.9 . . ?
N9 C129 C130 112.7(6) . . ?
N9 C129 C128 102.8(7) . . ?
C130 C129 C128 112.5(7) . . ?
N9 C129 H129 109.6 . . ?
C130 C129 H129 109.6 . . ?
C128 C129 H129 109.6 . . ?
C164 C166 C167 121.8(8) . . ?
C164 C166 H166 119.1 . . ?
C167 C166 H166 119.1 . . ?
C43 C41 C39 121.4(7) . . ?
C43 C41 H41 119.3 . . ?
C39 C41 H41 119.3 . . ?
O8 C49 C48 123.9(7) . . ?
O8 C49 C50 115.8(7) . . ?
C48 C49 C50 120.3(7) . . ?
N3 C17 C18 112.4(6) . . ?
N3 C17 C16 103.1(6) . . ?
C18 C17 C16 115.0(7) . . ?
N3 C17 H17 108.7 . . ?
C18 C17 H17 108.7 . . ?
C16 C17 H17 108.7 . . ?
O15 C103 C104 129.5(7) . . ?
O15 C103 C102 112.7(7) . . ?
C104 C103 C102 117.8(7) . . ?
N3 C15 O2 119.0(7) . . ?
N3 C15 C14 124.0(7) . . ?
O2 C15 C14 117.0(7) . . ?
N5 C70 C69 123.5(8) . . ?
N5 C70 C71 113.2(7) . . ?
C69 C70 C71 123.3(8) . . ?
N4 C65 O9 119.2(8) . . ?
N4 C65 C66 123.9(7) . . ?
O9 C65 C66 116.9(7) . . ?
C50 C52 C54 121.6(7) . . ?
C50 C52 H52 119.2 . . ?
C54 C52 H52 119.2 . . ?
C99 C97 C95 119.8(8) . . ?
C99 C97 H97 120.1 . . ?
C95 C97 H97 120.1 . . ?
C28 C29 C31 122.2(9) . . ?
C28 C29 H29 118.9 . . ?
C31 C29 H29 118.9 . . ?
C132 C130 C131 118.0(9) . . ?
C132 C130 C129 121.6(8) . . ?
C131 C130 C129 120.2(8) . . ?
N2 C14 C13 122.9(8) . . ?
N2 C14 C15 113.0(7) . . ?
C13 C14 C15 124.1(8) . . ?
C124 C125 C126 118.6(9) . . ?
C124 C125 H125 120.7 . . ?
C126 C125 H125 120.7 . . ?
N2 C10 C11 122.6(8) . . ?
N2 C10 C9 112.9(6) . . ?
C11 C10 C9 124.5(7) . . ?
N1 C7 C6 112.8(7) . . ?
N1 C7 C8 102.5(7) . . ?
C6 C7 C8 112.9(7) . . ?
N1 C7 H7 109.5 . . ?
C6 C7 H7 109.5 . . ?
C8 C7 H7 109.5 . . ?
C74 C73 N6 116.5(7) . . ?
C74 C73 C72 112.4(7) . . ?
N6 C73 C72 101.7(6) . . ?
C74 C73 H73 108.6 . . ?
N6 C73 H73 108.6 . . ?
C72 C73 H73 108.6 . . ?
C57 C58 C60 120.9(10) . . ?
C57 C58 H58 119.5 . . ?
C60 C58 H58 119.5 . . ?
C86 C84 C85 118.1(7) . . ?
C86 C84 C83 125.1(8) . . ?
C85 C84 C83 116.7(7) . . ?
C125 C124 C123 119.7(8) . . ?
C125 C124 H124 120.1 . . ?
C123 C124 H124 120.1 . . ?
C33 C31 C29 119.1(10) . . ?
C33 C31 H31 120.5 . . ?
C29 C31 H31 120.5 . . ?
O9 C64 C63 104.3(7) . . ?
O9 C64 H64A 110.9 . . ?
C63 C64 H64A 110.9 . . ?
O9 C64 H64B 110.9 . . ?
C63 C64 H64B 110.9 . . ?
H64A C64 H64B 108.9 . . ?
C130 C132 C134 121.7(10) . . ?
C130 C132 H132 119.2 . . ?
C134 C132 H132 119.2 . . ?
F19 C136 F20 107.8(10) . . ?
F19 C136 F21 104.9(10) . . ?
F20 C136 F21 105.4(8) . . ?
F19 C136 C137 111.3(8) . . ?
F20 C136 C137 115.8(9) . . ?
F21 C136 C137 110.9(8) . . ?
O5 C36 C37 130.4(7) . . ?
O5 C36 C35 111.1(6) . . ?
C37 C36 C35 118.4(7) . . ?
N4 C63 C62 111.8(7) . . ?
N4 C63 C64 101.3(7) . . ?
C62 C63 C64 115.3(7) . . ?
N4 C63 H63 109.4 . . ?
C62 C63 H63 109.4 . . ?
C64 C63 H63 109.4 . . ?
C5 C6 C4 118.6(9) . . ?
C5 C6 C7 122.9(8) . . ?
C4 C6 C7 118.5(9) . . ?
C12 C11 C10 119.6(8) . . ?
C12 C11 H11 120.2 . . ?
C10 C11 H11 120.2 . . ?
C57 C59 C61 121.0(9) . . ?
C57 C59 H59 119.5 . . ?
C61 C59 H59 119.5 . . ?
O3 C25 C26 130.2(7) . . ?
O3 C25 C24 112.0(6) . . ?
C26 C25 C24 117.7(7) . . ?
C36 C37 C38 122.7(7) . . ?
C36 C37 H37 118.7 . . ?
C38 C37 H37 118.7 . . ?
C3 C5 C6 120.7(10) . . ?
C3 C5 H5 119.6 . . ?
C6 C5 H5 119.6 . . ?
C87 C85 C84 118.5(8) . . ?
C87 C85 H85 120.8 . . ?
C84 C85 H85 120.8 . . ?
C159 C160 C161 123.9(7) . . ?
C159 C160 H160 118.0 . . ?
C161 C160 H160 118.0 . . ?
C52 C54 C55 121.2(8) . . ?
C52 C54 H54 119.4 . . ?
C55 C54 H54 119.4 . . ?
F3 C24 F1 105.7(7) . . ?
F3 C24 F2 106.4(7) . . ?
F1 C24 F2 106.8(7) . . ?
F3 C24 C25 111.7(7) . . ?
F1 C24 C25 111.1(7) . . ?
F2 C24 C25 114.6(6) . . ?
C103 C104 C105 121.7(7) . . ?
C103 C104 H104 119.2 . . ?
C105 C104 H104 119.2 . . ?
C135 C133 C131 119.8(10) . . ?
C135 C133 H133 120.1 . . ?
C131 C133 H133 120.1 . . ?
C151 C153 C155 120.1(9) . . ?
C151 C153 H153 119.9 . . ?
C155 C153 H153 119.9 . . ?
C47 C48 C49 122.5(7) . . ?
C47 C48 H48 118.7 . . ?
C49 C48 H48 118.7 . . ?
N6 C71 O10 119.2(7) . . ?
N6 C71 C70 123.1(7) . . ?
O10 C71 C70 117.7(7) . . ?
O16 C105 C104 123.4(7) . . ?
O16 C105 C106 115.6(7) . . ?
C104 C105 C106 121.0(6) . . ?
O22 C150 C149 123.1(7) . . ?
O22 C150 C151 116.6(7) . . ?
C149 C150 C151 120.2(7) . . ?
C143 C141 C140 121.9(8) . . ?
C143 C141 H141 119.1 . . ?
C140 C141 H141 119.1 . . ?
F25 C158 F27 103.3(9) . . ?
F26A C158 F27A 106.4(11) . . ?
F26A C158 F25A 114.2(12) . . ?
F27A C158 F25A 99.9(11) . . ?
F25 C158 F26 103.9(9) . . ?
F27 C158 F26 106.5(9) . . ?
F25 C158 C159 116.7(9) . . ?
F26A C158 C159 117.2(10) . . ?
F27 C158 C159 110.9(8) . . ?
F27A C158 C159 110.5(9) . . ?
F25A C158 C159 107.3(9) . . ?
F26 C158 C159 114.5(8) . . ?
C76 C74 C75 117.0(8) . . ?
C76 C74 C73 120.7(8) . . ?
C75 C74 C73 122.3(8) . . ?
C118 C117 C115 122.3(9) . . ?
C118 C117 H117 118.9 . . ?
C115 C117 H117 118.9 . . ?
C59 C57 C58 119.2(9) . . ?
C59 C57 H57 120.4 . . ?
C58 C57 H57 120.4 . . ?
C111 C112 H11A 109.5 . . ?
C111 C112 H11B 109.5 . . ?
H11A C112 H11B 109.5 . . ?
C111 C112 H11C 109.5 . . ?
H11A C112 H11C 109.5 . . ?
H11B C112 H11C 109.5 . . ?
N8 C126 C125 122.3(8) . . ?
N8 C126 C127 113.8(7) . . ?
C125 C126 C127 123.8(7) . . ?
O11 C81 C82 129.7(8) . . ?
O11 C81 C80 112.8(7) . . ?
C82 C81 C80 117.4(8) . . ?
O23 C159 C160 129.8(7) . . ?
O23 C159 C158 114.0(7) . . ?
C160 C159 C158 116.2(7) . . ?
O13 C92 C93 130.8(7) . . ?
O13 C92 C91 114.1(6) . . ?
C93 C92 C91 115.2(6) . . ?
O10 C72 C73 105.7(7) . . ?
O10 C72 H72A 110.6 . . ?
C73 C72 H72A 110.6 . . ?
O10 C72 H72B 110.6 . . ?
C73 C72 H72B 110.6 . . ?
H72A C72 H72B 108.7 . . ?
C79 C78 C76 121.0(10) . . ?
C79 C78 H78 119.5 . . ?
C76 C78 H78 119.5 . . ?
O1 C8 C7 105.8(7) . . ?
O1 C8 H8A 110.6 . . ?
C7 C8 H8A 110.6 . . ?
O1 C8 H8B 110.6 . . ?
C7 C8 H8B 110.6 . . ?
H8A C8 H8B 108.7 . . ?
C12 C13 C14 118.6(8) . . ?
C12 C13 H13 120.7 . . ?
C14 C13 H13 120.7 . . ?
C81 C82 C83 120.8(8) . . ?
C81 C82 H82 119.6 . . ?
C83 C82 H82 119.6 . . ?
C137 C138 C139 121.6(7) . . ?
C137 C138 H138 119.2 . . ?
C139 C138 H138 119.2 . . ?
N1 C9 O1 119.9(8) . . ?
N1 C9 C10 123.9(7) . . ?
O1 C9 C10 116.2(7) . . ?
C66 C67 C68 118.7(8) . . ?
C66 C67 H67 120.6 . . ?
C68 C67 H67 120.6 . . ?
N9 C127 O18 117.9(7) . . ?
N9 C127 C126 124.5(6) . . ?
O18 C127 C126 117.6(7) . . ?
C154 C152 C151 120.1(8) . . ?
C154 C152 H152 120.0 . . ?
C151 C152 H152 120.0 . . ?
O18 C128 C129 105.2(6) . . ?
O18 C128 H12A 110.7 . . ?
C129 C128 H12A 110.7 . . ?
O18 C128 H12B 110.7 . . ?
C129 C128 H12B 110.7 . . ?
H12A C128 H12B 108.8 . . ?
O24 C161 C160 122.8(7) . . ?
O24 C161 C162 117.6(6) . . ?
C160 C161 C162 119.6(7) . . ?
C113 C115 C117 118.2(12) . . ?
C113 C115 H115 120.9 . . ?
C117 C115 H115 120.9 . . ?
F4 C35 F6 109.5(8) . . ?
F4 C35 F5 108.6(7) . . ?
F6 C35 F5 105.6(8) . . ?
F4 C35 C36 110.6(8) . . ?
F6 C35 C36 111.3(6) . . ?
F5 C35 C36 111.0(7) . . ?
C2 C4 C6 119.1(12) . . ?
C2 C4 H4 120.4 . . ?
C6 C4 H4 120.4 . . ?
F22A C147 F24A 105.2(12) . . ?
F22A C147 F23A 117.1(12) . . ?
F24A C147 F23A 102.6(13) . . ?
F23 C147 F22 111.8(10) . . ?
F23 C147 F24 110.9(10) . . ?
F22 C147 F24 99.8(9) . . ?
F23 C147 C148 114.7(9) . . ?
F22A C147 C148 106.1(11) . . ?
F24A C147 C148 112.2(10) . . ?
F23A C147 C148 113.6(10) . . ?
F22 C147 C148 110.9(9) . . ?
F24 C147 C148 107.7(8) . . ?
C165 C167 C166 118.3(8) . . ?
C165 C167 C168 121.1(9) . . ?
C166 C167 C168 120.6(8) . . ?
N8 C122 C123 122.8(8) . . ?
N8 C122 C121 114.4(7) . . ?
C123 C122 C121 122.8(8) . . ?
C98 C100 C99 117.0(7) . . ?
C98 C100 C101 119.8(8) . . ?
C99 C100 C101 123.0(8) . . ?
C100 C101 H10A 109.5 . . ?
C100 C101 H10B 109.5 . . ?
H10A C101 H10B 109.5 . . ?
C100 C101 H10C 109.5 . . ?
H10A C101 H10C 109.5 . . ?
H10B C101 H10C 109.5 . . ?
C167 C165 C163 121.1(8) . . ?
C167 C165 H165 119.5 . . ?
C163 C165 H165 119.5 . . ?
O20 C139 C138 123.2(7) . . ?
O20 C139 C140 115.4(7) . . ?
C138 C139 C140 121.4(7) . . ?
O2 C16 C17 104.9(6) . . ?
O2 C16 H16A 110.8 . . ?
C17 C16 H16A 110.8 . . ?
O2 C16 H16B 110.8 . . ?
C17 C16 H16B 110.8 . . ?
H16A C16 H16B 108.8 . . ?
O12 C83 C82 121.8(7) . . ?
O12 C83 C84 118.3(7) . . ?
C82 C83 C84 119.9(8) . . ?
C1 C2 C4 121.6(13) . . ?
C1 C2 H2 119.2 . . ?
C4 C2 H2 119.2 . . ?
C97 C99 C100 122.3(9) . . ?
C97 C99 H99 118.8 . . ?
C100 C99 H99 118.8 . . ?
C130 C131 C133 120.0(10) . . ?
C130 C131 H131 120.0 . . ?
C133 C131 H131 120.0 . . ?
C98 C96 C95 119.5(8) . . ?
C98 C96 H96 120.2 . . ?
C95 C96 H96 120.2 . . ?
C106 C108 C110 119.9(7) . . ?
C106 C108 H108 120.1 . . ?
C110 C108 H108 120.1 . . ?
N5 C66 C67 122.7(8) . . ?
N5 C66 C65 111.9(6) . . ?
C67 C66 C65 125.4(7) . . ?
C42 C40 C39 119.7(8) . . ?
C42 C40 H40 120.1 . . ?
C39 C40 H40 120.1 . . ?
O21 C148 C149 128.0(8) . . ?
O21 C148 C147 113.0(7) . . ?
C149 C148 C147 118.9(7) . . ?
C141 C143 C145 121.5(9) . . ?
C141 C143 H143 119.3 . . ?
C145 C143 H143 119.3 . . ?
C167 C168 H16C 109.5 . . ?
C167 C168 H16D 109.5 . . ?
H16C C168 H16D 109.5 . . ?
C167 C168 H16E 109.5 . . ?
H16C C168 H16E 109.5 . . ?
H16D C168 H16E 109.5 . . ?
C74 C76 C78 120.3(8) . . ?
C74 C76 H76 119.8 . . ?
C78 C76 H76 119.8 . . ?
C44 C43 C41 121.1(8) . . ?
C44 C43 H43 119.5 . . ?
C41 C43 H43 119.5 . . ?
C61 C62 C60 119.3(8) . . ?
C61 C62 C63 122.1(8) . . ?
C60 C62 C63 118.4(8) . . ?
C1 C3 C5 119.8(11) . . ?
C1 C3 H3 120.1 . . ?
C5 C3 H3 120.1 . . ?
O17 C120 C119 105.7(6) . . ?
O17 C120 H12C 110.6 . . ?
C119 C120 H12C 110.6 . . ?
O17 C120 H12D 110.6 . . ?
C119 C120 H12D 110.6 . . ?
H12C C120 H12D 108.7 . . ?
C145 C144 C142 122.0(8) . . ?
C145 C144 H144 119.0 . . ?
C142 C144 H144 119.0 . . ?
C140 C142 C144 121.6(9) . . ?
C140 C142 H142 119.2 . . ?
C144 C142 H142 119.2 . . ?
C11 C12 C13 118.7(8) . . ?
C11 C12 H12 120.7 . . ?
C13 C12 H12 120.7 . . ?
C69 C68 C67 119.7(8) . . ?
C69 C68 H68 120.2 . . ?
C67 C68 H68 120.2 . . ?
O4 C27 C26 123.7(7) . . ?
O4 C27 C28 116.2(6) . . ?
C26 C27 C28 120.1(7) . . ?
C148 C149 C150 124.8(7) . . ?
C148 C149 H149 117.6 . . ?
C150 C149 H149 117.6 . . ?
C28 C30 C32 118.3(10) . . ?
C28 C30 H30 120.9 . . ?
C32 C30 H30 120.9 . . ?
C51 C53 C55 123.4(7) . . ?
C51 C53 H53 118.3 . . ?
C55 C53 H53 118.3 . . ?
C89 C88 C86 121.9(9) . . ?
C89 C88 H88 119.1 . . ?
C86 C88 H88 119.1 . . ?
C107 C109 C111 120.9(8) . . ?
C107 C109 H109 119.5 . . ?
C111 C109 H109 119.5 . . ?
C25 C26 C27 119.5(7) . . ?
C25 C26 H26 120.3 . . ?
C27 C26 H26 120.3 . . ?
F15 C91 F13 107.7(8) . . ?
F15 C91 F14 104.8(8) . . ?
F13 C91 F14 104.5(8) . . ?
F15 C91 C92 114.2(7) . . ?
F13 C91 C92 113.8(7) . . ?
F14 C91 C92 111.0(7) . . ?
N7 C121 O17 119.6(8) . . ?
N7 C121 C122 123.6(7) . . ?
O17 C121 C122 116.7(8) . . ?
O19 C137 C138 128.7(8) . . ?
O19 C137 C136 113.9(8) . . ?
C138 C137 C136 117.4(7) . . ?
C118 C116 C114 118.1(12) . . ?
C118 C116 H116 120.9 . . ?
C114 C116 H116 120.9 . . ?
C111 C110 C108 121.9(7) . . ?
C111 C110 H110 119.1 . . ?
C108 C110 H110 119.1 . . ?
C53 C55 C54 115.9(7) . . ?
C53 C55 C56 123.4(8) . . ?
C54 C55 C56 120.7(8) . . ?
C87 C89 C88 117.2(8) . . ?
C87 C89 C90 121.2(9) . . ?
C88 C89 C90 121.6(9) . . ?
C2 C1 C3 120.1(11) . . ?
C2 C1 H1 119.9 . . ?
C3 C1 H1 119.9 . . ?
C155 C156 C154 119.3(9) . . ?
C155 C156 C157 121.7(10) . . ?
C154 C156 C157 119.0(9) . . ?
C135 C134 C132 120.0(10) . . ?
C135 C134 H134 120.0 . . ?
C132 C134 H134 120.0 . . ?
C55 C56 H56A 109.5 . . ?
C55 C56 H56B 109.5 . . ?
H56A C56 H56B 109.5 . . ?
C55 C56 H56C 109.5 . . ?
H56A C56 H56C 109.5 . . ?
H56B C56 H56C 109.5 . . ?
C88 C86 C84 120.3(9) . . ?
C88 C86 H86 119.9 . . ?
C84 C86 H86 119.9 . . ?
C152 C154 C156 120.0(9) . . ?
C152 C154 H154 120.0 . . ?
C156 C154 H154 120.0 . . ?
F10 C80 F11 125.2(14) . . ?
F12A C80 F10A 143.5(15) . . ?
F10 C80 F12 82.3(11) . . ?
F11 C80 F12 104.7(12) . . ?
F12A C80 F11A 88.5(12) . . ?
F10A C80 F11A 69.3(12) . . ?
F10 C80 C81 116.6(11) . . ?
F11 C80 C81 114.3(11) . . ?
F12A C80 C81 110.3(12) . . ?
F10A C80 C81 103.0(12) . . ?
F12 C80 C81 103.3(10) . . ?
F11A C80 C81 103.5(12) . . ?
C62 C60 C58 119.4(9) . . ?
C62 C60 H60 120.3 . . ?
C58 C60 H60 120.3 . . ?
C156 C155 C153 121.7(9) . . ?
C156 C155 H155 119.2 . . ?
C153 C155 H155 119.2 . . ?
C77 C75 C74 123.4(10) . . ?
C77 C75 H75 118.3 . . ?
C74 C75 H75 118.3 . . ?
C33 C32 C30 122.5(11) . . ?
C33 C32 H32 118.8 . . ?
C30 C32 H32 118.8 . . ?
C110 C111 C109 116.7(7) . . ?
C110 C111 C112 121.9(8) . . ?
C109 C111 C112 121.3(8) . . ?
C100 C98 C96 122.4(8) . . ?
C100 C98 H98 118.8 . . ?
C96 C98 H98 118.8 . . ?
C32 C33 C31 119.3(10) . . ?
C32 C33 C34 120.2(12) . . ?
C31 C33 C34 120.5(12) . . ?
C144 C145 C143 116.6(8) . . ?
C144 C145 C146 123.0(9) . . ?
C143 C145 C146 120.4(10) . . ?
C89 C87 C85 123.9(9) . . ?
C89 C87 H87 118.0 . . ?
C85 C87 H87 118.0 . . ?
F8 C46 F9 111.5(11) . . ?
F8 C46 F7 106.4(10) . . ?
F9 C46 F7 101.9(10) . . ?
F8 C46 C47 115.9(9) . . ?
F9 C46 C47 112.0(9) . . ?
F7 C46 C47 108.0(9) . . ?
O7 C47 C48 129.2(7) . . ?
O7 C47 C46 113.1(8) . . ?
C48 C47 C46 117.7(7) . . ?
C145 C146 H14A 109.5 . . ?
C145 C146 H14B 109.5 . . ?
H14A C146 H14B 109.5 . . ?
C145 C146 H14C 109.5 . . ?
H14A C146 H14C 109.5 . . ?
H14B C146 H14C 109.5 . . ?
C134 C135 C133 120.4(11) . . ?
C134 C135 H135 119.8 . . ?
C133 C135 H135 119.8 . . ?
C156 C157 H15A 109.5 . . ?
C156 C157 H15B 109.5 . . ?
H15A C157 H15B 109.5 . . ?
C156 C157 H15C 109.5 . . ?
H15A C157 H15C 109.5 . . ?
H15B C157 H15C 109.5 . . ?
C77 C79 C78 120.3(11) . . ?
C77 C79 H79 119.8 . . ?
C78 C79 H79 119.8 . . ?
C113 C114 C116 120.1(11) . . ?
C113 C114 H114 119.9 . . ?
C116 C114 H114 119.9 . . ?
C89 C90 H90A 109.5 . . ?
C89 C90 H90B 109.5 . . ?
H90A C90 H90B 109.5 . . ?
C89 C90 H90C 109.5 . . ?
H90A C90 H90C 109.5 . . ?
H90B C90 H90C 109.5 . . ?
C115 C113 C114 121.4(12) . . ?
C115 C113 H113 119.3 . . ?
C114 C113 H113 119.3 . . ?
C43 C44 C42 117.9(9) . . ?
C43 C44 C45 120.9(9) . . ?
C42 C44 C45 121.2(9) . . ?
C44 C45 H45A 109.5 . . ?
C44 C45 H45B 109.5 . . ?
H45A C45 H45B 109.5 . . ?
C44 C45 H45C 109.5 . . ?
H45A C45 H45C 109.5 . . ?
H45B C45 H45C 109.5 . . ?
C79 C77 C75 117.7(11) . . ?
C79 C77 H77 121.1 . . ?
C75 C77 H77 121.1 . . ?
C40 C42 C44 122.4(9) . . ?
C40 C42 H42 118.8 . . ?
C44 C42 H42 118.8 . . ?
C33 C34 H34A 109.5 . . ?
C33 C34 H34B 109.5 . . ?
H34A C34 H34B 109.5 . . ?
C33 C34 H34C 109.5 . . ?
H34A C34 H34C 109.5 . . ?
H34B C34 H34C 109.5 . . ?

loop_
_geom_bond_atom_site_label_1
_geom_bond_atom_site_label_2
_geom_bond_distance
_geom_bond_site_symmetry_2
_geom_bond_publ_flag
C18 C19 1.3900 . ?
C18 C20 1.3900 . ?
C18 C17 1.505(9) . ?
C19 C23 1.3900 . ?
C19 H19 0.9300 . ?
C23 C21 1.3900 . ?
C23 H23 0.9300 . ?
C21 C22 1.3900 . ?
C21 H21 0.9300 . ?
C22 C20 1.3900 . ?
C22 H22 0.9300 . ?
C20 H20 0.9300 . ?
F22 C147 1.347(12) . ?
F23 C147 1.298(12) . ?
F24 C147 1.369(13) . ?
F10 C80 1.173(12) . ?
F10 F12 1.717(18) . ?
F11 C80 1.299(13) . ?
F12 C80 1.421(14) . ?
F25 C158 1.297(11) . ?
F26 C158 1.385(12) . ?
F27 C158 1.342(11) . ?
F23A C147 1.333(14) . ?
F24A C147 1.312(15) . ?
F22A C147 1.301(14) . ?
F11A C80 1.441(15) . ?
F11A F10A 1.61(2) . ?
F12A C80 1.320(16) . ?
F10A C80 1.391(15) . ?
F25A C158 1.374(14) . ?
F26A C158 1.300(14) . ?
F27A C158 1.346(13) . ?
Eu1 O4 2.366(5) . ?
Eu1 O8 2.366(5) . ?
Eu1 O7 2.371(4) . ?
Eu1 O5 2.402(5) . ?
Eu1 O3 2.404(5) . ?
Eu1 O6 2.439(5) . ?
Eu1 N1 2.641(6) . ?
Eu1 N3 2.653(6) . ?
Eu1 N2 2.687(6) . ?
Eu2 O14 2.370(4) . ?
Eu2 O16 2.385(5) . ?
Eu2 O12 2.390(5) . ?
Eu2 O15 2.413(4) . ?
Eu2 O11 2.418(5) . ?
Eu2 O13 2.434(5) . ?
Eu2 N4 2.564(6) . ?
Eu2 N5 2.638(6) . ?
Eu2 N6 2.650(6) . ?
Eu3 O23 2.374(5) . ?
Eu3 O20 2.381(5) . ?
Eu3 O19 2.398(5) . ?
Eu3 O24 2.404(5) . ?
Eu3 O21 2.415(5) . ?
Eu3 O22 2.430(5) . ?
Eu3 N7 2.629(6) . ?
Eu3 N9 2.642(6) . ?
Eu3 N8 2.679(6) . ?
F1 C24 1.325(9) . ?
F2 C24 1.330(9) . ?
F3 C24 1.320(9) . ?
F4 C35 1.286(11) . ?
F5 C35 1.350(10) . ?
F6 C35 1.325(9) . ?
F7 C46 1.372(14) . ?
F8 C46 1.278(11) . ?
F9 C46 1.286(13) . ?
F13 C91 1.301(10) . ?
F14 C91 1.324(11) . ?
F15 C91 1.290(9) . ?
F16 C102 1.321(10) . ?
F17 C102 1.330(10) . ?
F18 C102 1.281(10) . ?
F19 C136 1.304(12) . ?
F20 C136 1.297(10) . ?
F21 C136 1.319(11) . ?
N1 C9 1.269(9) . ?
N1 C7 1.482(10) . ?
N5 C70 1.342(9) . ?
N5 C66 1.356(8) . ?
C50 C52 1.372(10) . ?
C50 C51 1.400(10) . ?
C50 C49 1.504(10) . ?
C39 C40 1.371(11) . ?
C39 C41 1.392(10) . ?
C39 C38 1.507(10) . ?
N3 C15 1.273(9) . ?
N3 C17 1.491(9) . ?
N9 C127 1.270(9) . ?
N9 C129 1.467(9) . ?
C164 C166 1.388(12) . ?
C164 C162 1.400(10) . ?
C164 H164 0.9300 . ?
N4 C65 1.261(9) . ?
N4 C63 1.480(10) . ?
O19 C137 1.256(9) . ?
O6 C38 1.250(8) . ?
O7 C47 1.246(9) . ?
O9 C65 1.349(8) . ?
O9 C64 1.438(12) . ?
O4 C27 1.239(9) . ?
O3 C25 1.248(8) . ?
O8 C49 1.248(8) . ?
O11 C81 1.224(9) . ?
O2 C15 1.356(9) . ?
O2 C16 1.442(9) . ?
O24 C161 1.256(8) . ?
O15 C103 1.268(9) . ?
O22 C150 1.256(8) . ?
O14 C94 1.263(8) . ?
O5 C36 1.261(9) . ?
O13 C92 1.251(8) . ?
O20 C139 1.265(8) . ?
O10 C71 1.349(9) . ?
O10 C72 1.446(10) . ?
O12 C83 1.252(9) . ?
O16 C105 1.261(8) . ?
O18 C127 1.359(8) . ?
O18 C128 1.428(10) . ?
O21 C148 1.270(8) . ?
O1 C9 1.351(9) . ?
O1 C8 1.435(11) . ?
O23 C159 1.252(9) . ?
O17 C121 1.350(9) . ?
O17 C120 1.451(11) . ?
N7 C121 1.288(10) . ?
N7 C119 1.474(9) . ?
C95 C96 1.386(10) . ?
C95 C97 1.390(11) . ?
C95 C94 1.503(9) . ?
N2 C10 1.341(9) . ?
N2 C14 1.337(9) . ?
N6 C71 1.266(10) . ?
N6 C73 1.511(9) . ?
C93 C92 1.387(10) . ?
C93 C94 1.419(10) . ?
C93 H93 0.9300 . ?
C162 C163 1.390(10) . ?
C162 C161 1.488(10) . ?
C102 C103 1.517(10) . ?
C38 C37 1.421(10) . ?
C106 C107 1.356(10) . ?
C106 C108 1.386(10) . ?
C106 C105 1.498(10) . ?
C163 C165 1.392(11) . ?
C163 H163 0.9300 . ?
C118 C117 1.362(12) . ?
C118 C116 1.377(12) . ?
C118 C119 1.537(12) . ?
C151 C153 1.380(10) . ?
C151 C152 1.387(11) . ?
C151 C150 1.490(10) . ?
C107 C109 1.363(11) . ?
C107 H107 0.9300 . ?
C28 C29 1.378(11) . ?
C28 C30 1.389(12) . ?
C28 C27 1.514(9) . ?
C51 C53 1.355(11) . ?
C51 H51 0.9300 . ?
C119 C120 1.538(12) . ?
C119 H119 0.9800 . ?
C123 C124 1.388(13) . ?
C123 C122 1.388(11) . ?
C123 H123 0.9300 . ?
C140 C141 1.377(11) . ?
C140 C142 1.389(11) . ?
C140 C139 1.501(11) . ?
N8 C122 1.325(9) . ?
N8 C126 1.338(9) . ?
C61 C62 1.376(12) . ?
C61 C59 1.380(11) . ?
C61 H61 0.9300 . ?
C69 C68 1.359(12) . ?
C69 C70 1.397(10) . ?
C69 H69 0.9300 . ?
C129 C130 1.511(11) . ?
C129 C128 1.528(11) . ?
C129 H129 0.9800 . ?
C166 C167 1.389(12) . ?
C166 H166 0.9300 . ?
C41 C43 1.367(11) . ?
C41 H41 0.9300 . ?
C49 C48 1.422(10) . ?
C17 C16 1.546(12) . ?
C17 H17 0.9800 . ?
C103 C104 1.375(10) . ?
C15 C14 1.462(11) . ?
C70 C71 1.467(10) . ?
C65 C66 1.480(11) . ?
C52 C54 1.394(11) . ?
C52 H52 0.9300 . ?
C97 C99 1.363(11) . ?
C97 H97 0.9300 . ?
C29 C31 1.385(11) . ?
C29 H29 0.9300 . ?
C130 C132 1.380(11) . ?
C130 C131 1.384(12) . ?
C14 C13 1.379(10) . ?
C125 C124 1.354(12) . ?
C125 C126 1.399(11) . ?
C125 H125 0.9300 . ?
C10 C11 1.370(11) . ?
C10 C9 1.476(11) . ?
C7 C6 1.504(12) . ?
C7 C8 1.549(11) . ?
C7 H7 0.9800 . ?
C73 C74 1.510(11) . ?
C73 C72 1.530(13) . ?
C73 H73 0.9800 . ?
C58 C57 1.361(14) . ?
C58 C60 1.396(12) . ?
C58 H58 0.9300 . ?
C84 C86 1.392(11) . ?
C84 C85 1.401(11) . ?
C84 C83 1.496(10) . ?
C124 H124 0.9300 . ?
C31 C33 1.377(15) . ?
C31 H31 0.9300 . ?
C64 C63 1.554(11) . ?
C64 H64A 0.9700 . ?
C64 H64B 0.9700 . ?
C132 C134 1.377(13) . ?
C132 H132 0.9300 . ?
C136 C137 1.524(12) . ?
C36 C37 1.377(10) . ?
C36 C35 1.567(11) . ?
C63 C62 1.502(10) . ?
C63 H63 0.9800 . ?
C6 C5 1.389(12) . ?
C6 C4 1.399(13) . ?
C11 C12 1.369(12) . ?
C11 H11 0.9300 . ?
C59 C57 1.356(13) . ?
C59 H59 0.9300 . ?
C25 C26 1.381(10) . ?
C25 C24 1.535(11) . ?
C37 H37 0.9300 . ?
C5 C3 1.375(12) . ?
C5 H5 0.9300 . ?
C85 C87 1.371(10) . ?
C85 H85 0.9300 . ?
C160 C159 1.378(11) . ?
C160 C161 1.419(9) . ?
C160 H160 0.9300 . ?
C54 C55 1.392(11) . ?
C54 H54 0.9300 . ?
C104 C105 1.423(10) . ?
C104 H104 0.9300 . ?
C133 C135 1.371(15) . ?
C133 C131 1.406(14) . ?
C133 H133 0.9300 . ?
C153 C155 1.404(12) . ?
C153 H153 0.9300 . ?
C48 C47 1.381(11) . ?
C48 H48 0.9300 . ?
C150 C149 1.413(11) . ?
C141 C143 1.369(12) . ?
C141 H141 0.9300 . ?
C158 C159 1.513(12) . ?
C74 C76 1.366(11) . ?
C74 C75 1.382(11) . ?
C117 C115 1.376(13) . ?
C117 H117 0.9300 . ?
C57 H57 0.9300 . ?
C112 C111 1.520(11) . ?
C112 H11A 0.9600 . ?
C112 H11B 0.9600 . ?
C112 H11C 0.9600 . ?
C126 C127 1.451(10) . ?
C81 C82 1.376(11) . ?
C81 C80 1.625(16) . ?
C92 C91 1.541(11) . ?
C72 H72A 0.9700 . ?
C72 H72B 0.9700 . ?
C78 C79 1.358(14) . ?
C78 C76 1.376(13) . ?
C78 H78 0.9300 . ?
C8 H8A 0.9700 . ?
C8 H8B 0.9700 . ?
C13 C12 1.380(11) . ?
C13 H13 0.9300 . ?
C82 C83 1.425(11) . ?
C82 H82 0.9300 . ?
C138 C137 1.365(11) . ?
C138 C139 1.425(11) . ?
C138 H138 0.9300 . ?
C67 C66 1.377(11) . ?
C67 C68 1.396(13) . ?
C67 H67 0.9300 . ?
C152 C154 1.384(11) . ?
C152 H152 0.9300 . ?
C128 H12A 0.9700 . ?
C128 H12B 0.9700 . ?
C115 C113 1.352(15) . ?
C115 H115 0.9300 . ?
C4 C2 1.382(16) . ?
C4 H4 0.9300 . ?
C147 C148 1.561(13) . ?
C167 C165 1.359(11) . ?
C167 C168 1.532(12) . ?
C122 C121 1.466(11) . ?
C100 C98 1.373(12) . ?
C100 C99 1.381(11) . ?
C100 C101 1.519(10) . ?
C101 H10A 0.9600 . ?
C101 H10B 0.9600 . ?
C101 H10C 0.9600 . ?
C165 H165 0.9300 . ?
C16 H16A 0.9700 . ?
C16 H16B 0.9700 . ?
C2 C1 1.346(17) . ?
C2 H2 0.9300 . ?
C99 H99 0.9300 . ?
C131 H131 0.9300 . ?
C96 C98 1.375(11) . ?
C96 H96 0.9300 . ?
C108 C110 1.387(10) . ?
C108 H108 0.9300 . ?
C40 C42 1.371(12) . ?
C40 H40 0.9300 . ?
C148 C149 1.365(10) . ?
C143 C145 1.410(12) . ?
C143 H143 0.9300 . ?
C168 H16C 0.9600 . ?
C168 H16D 0.9600 . ?
C168 H16E 0.9600 . ?
C76 H76 0.9300 . ?
C43 C44 1.347(12) . ?
C43 H43 0.9300 . ?
C62 C60 1.374(12) . ?
C3 C1 1.375(17) . ?
C3 H3 0.9300 . ?
C120 H12C 0.9700 . ?
C120 H12D 0.9700 . ?
C144 C145 1.351(13) . ?
C144 C142 1.387(12) . ?
C144 H144 0.9300 . ?
C142 H142 0.9300 . ?
C12 H12 0.9300 . ?
C68 H68 0.9300 . ?
C27 C26 1.420(10) . ?
C149 H149 0.9300 . ?
C30 C32 1.401(12) . ?
C30 H30 0.9300 . ?
C53 C55 1.392(11) . ?
C53 H53 0.9300 . ?
C88 C89 1.369(12) . ?
C88 C86 1.372(11) . ?
C88 H88 0.9300 . ?
C109 C111 1.404(11) . ?
C109 H109 0.9300 . ?
C26 H26 0.9300 . ?
C116 C114 1.402(17) . ?
C116 H116 0.9300 . ?
C110 C111 1.378(11) . ?
C110 H110 0.9300 . ?
C55 C56 1.476(11) . ?
C89 C87 1.354(12) . ?
C89 C90 1.504(10) . ?
C1 H1 0.9300 . ?
C156 C155 1.315(14) . ?
C156 C154 1.415(13) . ?
C156 C157 1.533(12) . ?
C134 C135 1.352(14) . ?
C134 H134 0.9300 . ?
C56 H56A 0.9600 . ?
C56 H56B 0.9600 . ?
C56 H56C 0.9600 . ?
C86 H86 0.9300 . ?
C154 H154 0.9300 . ?
C60 H60 0.9300 . ?
C155 H155 0.9300 . ?
C75 C77 1.370(14) . ?
C75 H75 0.9300 . ?
C32 C33 1.357(16) . ?
C32 H32 0.9300 . ?
C98 H98 0.9300 . ?
C33 C34 1.548(14) . ?
C145 C146 1.484(13) . ?
C87 H87 0.9300 . ?
C46 C47 1.538(12) . ?
C146 H14A 0.9600 . ?
C146 H14B 0.9600 . ?
C146 H14C 0.9600 . ?
C135 H135 0.9300 . ?
C157 H15A 0.9600 . ?
C157 H15B 0.9600 . ?
C157 H15C 0.9600 . ?
C79 C77 1.365(15) . ?
C79 H79 0.9300 . ?
C114 C113 1.374(18) . ?
C114 H114 0.9300 . ?
C90 H90A 0.9600 . ?
C90 H90B 0.9600 . ?
C90 H90C 0.9600 . ?
C113 H113 0.9300 . ?
C44 C42 1.376(13) . ?
C44 C45 1.529(13) . ?
C45 H45A 0.9600 . ?
C45 H45B 0.9600 . ?
C45 H45C 0.9600 . ?
C77 H77 0.9300 . ?
C42 H42 0.9300 . ?
C34 H34A 0.9600 . ?
C34 H34B 0.9600 . ?
C34 H34C 0.9600 . ?
